data_4060060
loop_
_publ_author_name
'Carsten Cornelissen'
'Gerhard Erker'
'Gerald Kehr'
'Roland Fr\"ohlich'

_publ_section_title
;
 Chemistry of Metal-Metal-Bonded Early-Late Heterobimetallics:
 Cooperative Reactions of Functional Groups at a Persistent
 Organometallic Zr-Rh Framework
;
_journal_name_full Organometallics
_journal_page_first 214
_journal_page_last 225
_journal_paper_doi 10.1021/om049346z
_journal_volume 24
_journal_year 2005
_chemical_formula_sum 'C54 H46 O P3 Rh Zr'
_chemical_formula_weight 997.95
_chemical_name_systematic
; 
 ? 
;
_space_group_IT_number 29
_symmetry_cell_setting orthorhombic
_symmetry_space_group_name_Hall 'P 2c -2ac'
_symmetry_space_group_name_H-M 'P c a 21'
_atom_sites_solution_hydrogens geom
_atom_sites_solution_primary direct
_atom_sites_solution_secondary difmap
_audit_creation_method SHELXL-97
_cell_angle_alpha 90.00
_cell_angle_beta 90.00
_cell_angle_gamma 90.00
_cell_formula_units_Z 8
_cell_length_a 24.970(1)
_cell_length_b 12.621(1)
_cell_length_c 28.554(1)
_cell_measurement_temperature 198(2)
_cell_volume 8998.7(9)
_computing_cell_refinement 'Collect (Nonius B.V., 1998)'
_computing_data_collection 'Collect (Nonius B.V., 1998)'
_computing_data_reduction 'Denzo-SMN (Otwinowski & Minor, 1997)'
_computing_molecular_graphics 'Diamond (Brandenburg, 1997)'
_computing_publication_material 'SHELXL-97 (Sheldrick, 1997)'
_computing_structure_refinement 'SHELXL-97 (Sheldrick, 1997)'
_computing_structure_solution 'SHELXS-97 (Sheldrick, 1990)'
_diffrn_ambient_temperature 198(2)
_diffrn_measured_fraction_theta_full 0.999
_diffrn_measured_fraction_theta_max 0.999
_diffrn_measurement_device_type 'Nonius KappaCCD'
_diffrn_measurement_method '\w and \f scans'
_diffrn_radiation_monochromator graphite
_diffrn_radiation_source 'rotating anode Nonius FR591'
_diffrn_radiation_type MoK\a
_diffrn_radiation_wavelength 0.71073
_diffrn_reflns_av_R_equivalents 0.086
_diffrn_reflns_av_sigmaI/netI 0.0911
_diffrn_reflns_limit_h_max 31
_diffrn_reflns_limit_h_min -31
_diffrn_reflns_limit_k_max 15
_diffrn_reflns_limit_k_min -15
_diffrn_reflns_limit_l_max 35
_diffrn_reflns_limit_l_min -35
_diffrn_reflns_number 61070
_diffrn_reflns_theta_full 26.30
_diffrn_reflns_theta_max 26.30
_diffrn_reflns_theta_min 1.61
_exptl_absorpt_coefficient_mu 0.744
_exptl_absorpt_correction_T_max 0.9637
_exptl_absorpt_correction_T_min 0.8965
_exptl_absorpt_correction_type empirical
_exptl_absorpt_process_details 'SORTAV (Blessing, 1995 & 1997)'
_exptl_crystal_colour red
_exptl_crystal_density_diffrn 1.473
_exptl_crystal_density_method 'not measured'
_exptl_crystal_description plate
_exptl_crystal_F_000 4064
_exptl_crystal_size_max 0.15
_exptl_crystal_size_mid 0.10
_exptl_crystal_size_min 0.05
_refine_diff_density_max 0.525
_refine_diff_density_min -0.417
_refine_diff_density_rms 0.085
_refine_ls_abs_structure_details 'Flack H D (1983), Acta Cryst. A39, 876-881'
_refine_ls_abs_structure_Flack 0.48(2)
_refine_ls_extinction_method none
_refine_ls_goodness_of_fit_ref 1.012
_refine_ls_hydrogen_treatment riding
_refine_ls_matrix_type full
_refine_ls_number_parameters 1083
_refine_ls_number_reflns 17442
_refine_ls_number_restraints 1
_refine_ls_restrained_S_all 1.012
_refine_ls_R_factor_all 0.0901
_refine_ls_R_factor_gt 0.0510
_refine_ls_shift/su_max 0.001
_refine_ls_shift/su_mean 0.000
_refine_ls_structure_factor_coef Fsqd
_refine_ls_weighting_details 'calc w=1/[\s^2^(Fo^2^)+(0.0287P)^2^+6.2146P] where P=(Fo^2^+2Fc^2^)/3'
_refine_ls_weighting_scheme calc
_refine_ls_wR_factor_gt 0.0817
_refine_ls_wR_factor_ref 0.0937
_reflns_number_gt 12617
_reflns_number_total 17442
_reflns_threshold_expression >2sigma(I)
_cod_original_sg_symbol_H-M Pca21
_cod_database_code 4060060

loop_
_symmetry_equiv_pos_as_xyz
'x, y, z'
'-x, -y, z+1/2'
'x+1/2, -y, z'
'-x+1/2, y, z+1/2'

loop_
_atom_site_label
_atom_site_type_symbol
_atom_site_fract_x
_atom_site_fract_y
_atom_site_fract_z
_atom_site_U_iso_or_equiv
_atom_site_adp_type
_atom_site_occupancy
_atom_site_symmetry_multiplicity
_atom_site_calc_flag
_atom_site_refinement_flags
Zr1 Zr 0.67732(3) 0.50094(4) 0.17046(2) 0.03446(16) Uani 1 1 d .
Rh1 Rh 0.729795(18) 0.41156(3) 0.250474(17) 0.02977(11) Uani 1 1 d .
C1 C 0.7162(3) 0.4279(6) 0.1054(2) 0.053(2) Uani 1 1 d .
H1A H 0.7134 0.3505 0.1070 0.079 Uiso 1 1 calc R
H1B H 0.7541 0.4484 0.1041 0.079 Uiso 1 1 calc R
H1C H 0.6978 0.4535 0.0773 0.079 Uiso 1 1 calc R
C11 C 0.7177(2) 0.6525(4) 0.2116(2) 0.0317(15) Uani 1 1 d .
C12 C 0.7502(3) 0.6366(4) 0.1710(2) 0.0385(15) Uani 1 1 d .
H12 H 0.7861 0.6118 0.1707 0.046 Uiso 1 1 calc R
C13 C 0.7196(3) 0.6640(5) 0.1315(2) 0.051(2) Uani 1 1 d .
H13 H 0.7318 0.6627 0.1000 0.061 Uiso 1 1 calc R
C14 C 0.6695(3) 0.6927(5) 0.1459(2) 0.0468(18) Uani 1 1 d .
H14 H 0.6408 0.7127 0.1259 0.056 Uiso 1 1 calc R
C15 C 0.6671(3) 0.6880(4) 0.1950(2) 0.0363(16) Uani 1 1 d .
H15 H 0.6370 0.7054 0.2138 0.044 Uiso 1 1 calc R
C16 C 0.6100(3) 0.3785(5) 0.2047(2) 0.0415(17) Uani 1 1 d .
C17 C 0.6116(3) 0.3511(5) 0.1573(2) 0.0513(19) Uani 1 1 d .
H17 H 0.6238 0.2856 0.1449 0.062 Uiso 1 1 calc R
C18 C 0.5915(3) 0.4382(6) 0.1306(3) 0.055(2) Uani 1 1 d .
H18 H 0.5887 0.4408 0.0974 0.066 Uiso 1 1 calc R
C19 C 0.5770(3) 0.5183(6) 0.1612(3) 0.052(2) Uani 1 1 d .
H19 H 0.5615 0.5844 0.1529 0.062 Uiso 1 1 calc R
C20 C 0.5894(3) 0.4839(5) 0.2066(3) 0.0427(19) Uani 1 1 d .
H20 H 0.5848 0.5245 0.2343 0.051 Uiso 1 1 calc R
P11 P 0.72816(7) 0.58999(12) 0.26773(5) 0.0289(4) Uani 1 1 d .
C21 C 0.7864(2) 0.6617(4) 0.2925(2) 0.0322(15) Uani 1 1 d .
C22 C 0.7930(3) 0.6674(5) 0.3394(2) 0.0455(18) Uani 1 1 d .
H22 H 0.7665 0.6377 0.3593 0.055 Uiso 1 1 calc R
C23 C 0.8372(3) 0.7152(6) 0.3591(3) 0.054(2) Uani 1 1 d .
H23 H 0.8405 0.7199 0.3922 0.065 Uiso 1 1 calc R
C24 C 0.8765(3) 0.7560(5) 0.3308(3) 0.0503(19) Uani 1 1 d .
H24 H 0.9074 0.7878 0.3441 0.060 Uiso 1 1 calc R
C25 C 0.8708(3) 0.7504(6) 0.2839(3) 0.065(2) Uani 1 1 d .
H25 H 0.8981 0.7779 0.2642 0.078 Uiso 1 1 calc R
C26 C 0.8257(3) 0.7053(6) 0.2643(2) 0.062(2) Uani 1 1 d .
H26 H 0.8216 0.7042 0.2312 0.074 Uiso 1 1 calc R
C31 C 0.6740(3) 0.6532(5) 0.3011(2) 0.0318(15) Uani 1 1 d .
C32 C 0.6344(2) 0.5909(5) 0.3214(2) 0.0355(15) Uani 1 1 d .
H32 H 0.6359 0.5160 0.3183 0.043 Uiso 1 1 calc R
C33 C 0.5930(3) 0.6372(6) 0.3459(2) 0.0477(18) Uani 1 1 d .
H33 H 0.5665 0.5933 0.3599 0.057 Uiso 1 1 calc R
C34 C 0.5890(3) 0.7457(6) 0.3505(3) 0.055(2) Uani 1 1 d .
H34 H 0.5600 0.7768 0.3670 0.066 Uiso 1 1 calc R
C35 C 0.6287(3) 0.8086(6) 0.3303(2) 0.0504(19) Uani 1 1 d .
H35 H 0.6270 0.8835 0.3332 0.061 Uiso 1 1 calc R
C36 C 0.6702(3) 0.7626(5) 0.3064(2) 0.0386(16) Uani 1 1 d .
H36 H 0.6971 0.8065 0.2931 0.046 Uiso 1 1 calc R
P21 P 0.65006(6) 0.31740(11) 0.25048(6) 0.0335(4) Uani 1 1 d .
C41 C 0.6520(3) 0.1780(5) 0.2312(2) 0.0397(16) Uani 1 1 d .
C42 C 0.6885(3) 0.1513(5) 0.1966(2) 0.0466(18) Uani 1 1 d .
H42 H 0.7111 0.2047 0.1839 0.056 Uiso 1 1 calc R
C43 C 0.6927(3) 0.0472(5) 0.1800(3) 0.056(2) Uani 1 1 d .
H43 H 0.7179 0.0288 0.1563 0.067 Uiso 1 1 calc R
C44 C 0.6588(4) -0.0280(6) 0.1994(3) 0.068(3) Uani 1 1 d .
H44 H 0.6611 -0.0993 0.1890 0.082 Uiso 1 1 calc R
C45 C 0.6224(4) -0.0026(6) 0.2330(3) 0.060(2) Uani 1 1 d .
H45 H 0.5993 -0.0555 0.2453 0.072 Uiso 1 1 calc R
C46 C 0.6192(3) 0.1013(5) 0.2491(3) 0.0494(17) Uani 1 1 d .
H46 H 0.5940 0.1190 0.2728 0.059 Uiso 1 1 calc R
C51 C 0.6027(3) 0.3110(5) 0.2998(2) 0.0372(16) Uani 1 1 d .
C52 C 0.5493(3) 0.3393(6) 0.2967(3) 0.058(2) Uani 1 1 d .
H52 H 0.5345 0.3583 0.2672 0.070 Uiso 1 1 calc R
C53 C 0.5169(3) 0.3399(6) 0.3367(3) 0.068(2) Uani 1 1 d .
H53 H 0.4808 0.3634 0.3344 0.082 Uiso 1 1 calc R
C54 C 0.5363(4) 0.3078(6) 0.3782(3) 0.063(2) Uani 1 1 d .
H54 H 0.5139 0.3070 0.4051 0.076 Uiso 1 1 calc R
C55 C 0.5884(3) 0.2763(6) 0.3814(3) 0.062(2) Uani 1 1 d .
H55 H 0.6023 0.2527 0.4106 0.074 Uiso 1 1 calc R
C56 C 0.6209(3) 0.2786(5) 0.3426(2) 0.0424(17) Uani 1 1 d .
H56 H 0.6571 0.2570 0.3456 0.051 Uiso 1 1 calc R
P31 P 0.78035(7) 0.34103(12) 0.31414(6) 0.0343(4) Uani 1 1 d .
C61 C 0.7712(2) 0.2016(5) 0.3311(2) 0.0359(15) Uani 1 1 d .
C62 C 0.7662(3) 0.1279(5) 0.2952(2) 0.0430(17) Uani 1 1 d .
H62 H 0.7670 0.1509 0.2635 0.052 Uiso 1 1 calc R
C63 C 0.7600(3) 0.0196(5) 0.3052(3) 0.050(2) Uani 1 1 d .
H63 H 0.7554 -0.0301 0.2805 0.060 Uiso 1 1 calc R
C64 C 0.7607(3) -0.0134(5) 0.3505(3) 0.054(2) Uani 1 1 d .
H64 H 0.7573 -0.0868 0.3574 0.065 Uiso 1 1 calc R
C65 C 0.7661(3) 0.0579(5) 0.3864(3) 0.061(2) Uani 1 1 d .
H65 H 0.7662 0.0339 0.4179 0.073 Uiso 1 1 calc R
C66 C 0.7716(3) 0.1644(5) 0.3768(2) 0.0525(19) Uani 1 1 d .
H66 H 0.7757 0.2132 0.4019 0.063 Uiso 1 1 calc R
C71 C 0.8530(3) 0.3432(5) 0.3043(2) 0.0378(16) Uani 1 1 d .
C72 C 0.8883(3) 0.2632(5) 0.3175(2) 0.0419(17) Uani 1 1 d .
H72 H 0.8744 0.1996 0.3306 0.050 Uiso 1 1 calc R
C73 C 0.9432(3) 0.2739(6) 0.3120(3) 0.058(2) Uani 1 1 d .
H73 H 0.9667 0.2197 0.3226 0.070 Uiso 1 1 calc R
C74 C 0.9635(3) 0.3630(6) 0.2911(2) 0.053(2) Uani 1 1 d .
H74 H 1.0011 0.3700 0.2868 0.064 Uiso 1 1 calc R
C75 C 0.9304(3) 0.4410(6) 0.2767(3) 0.055(2) Uani 1 1 d .
H75 H 0.9449 0.5024 0.2622 0.065 Uiso 1 1 calc R
C76 C 0.8752(3) 0.4326(6) 0.2827(2) 0.0463(18) Uani 1 1 d .
H76 H 0.8525 0.4879 0.2721 0.056 Uiso 1 1 calc R
C81 C 0.7780(3) 0.4064(5) 0.3715(2) 0.0372(15) Uani 1 1 d .
C82 C 0.7282(3) 0.4460(5) 0.3875(2) 0.0414(17) Uani 1 1 d .
H82 H 0.6972 0.4381 0.3684 0.050 Uiso 1 1 calc R
C83 C 0.7239(4) 0.4960(5) 0.4304(3) 0.053(2) Uani 1 1 d .
H83 H 0.6904 0.5244 0.4399 0.063 Uiso 1 1 calc R
C84 C 0.7670(4) 0.5053(5) 0.4591(3) 0.064(3) Uani 1 1 d .
H84 H 0.7637 0.5392 0.4887 0.076 Uiso 1 1 calc R
C85 C 0.8156(4) 0.4647(6) 0.4448(3) 0.063(2) Uani 1 1 d .
H85 H 0.8456 0.4699 0.4652 0.075 Uiso 1 1 calc R
C86 C 0.8218(3) 0.4165(5) 0.4015(2) 0.0511(19) Uani 1 1 d .
H86 H 0.8559 0.3904 0.3923 0.061 Uiso 1 1 calc R
C91 C 0.7795(3) 0.3733(5) 0.2041(2) 0.0395(16) Uani 1 1 d .
O92 O 0.8119(2) 0.3437(4) 0.17891(17) 0.0563(13) Uani 1 1 d .
Zr2 Zr 0.43065(2) -0.02948(4) 0.15590(2) 0.03153(15) Uani 1 1 d .
Rh2 Rh 0.476748(18) 0.05728(3) 0.072639(17) 0.02775(11) Uani 1 1 d .
C101 C 0.4694(3) 0.0542(5) 0.2179(2) 0.0391(17) Uani 1 1 d .
H10A H 0.4510 0.0337 0.2469 0.059 Uiso 1 1 calc R
H10B H 0.4666 0.1311 0.2137 0.059 Uiso 1 1 calc R
H10C H 0.5072 0.0339 0.2199 0.059 Uiso 1 1 calc R
C111 C 0.4698(2) -0.1826(4) 0.1150(2) 0.0311(14) Uani 1 1 d .
C112 C 0.5071(2) -0.1576(4) 0.1516(2) 0.0368(15) Uani 1 1 d .
H112 H 0.5420 -0.1295 0.1474 0.044 Uiso 1 1 calc R
C113 C 0.4832(3) -0.1815(5) 0.1943(2) 0.0400(17) Uani 1 1 d .
H113 H 0.4993 -0.1731 0.2242 0.048 Uiso 1 1 calc R
C114 C 0.4314(3) -0.2201(5) 0.1857(2) 0.0402(17) Uani 1 1 d .
H114 H 0.4063 -0.2419 0.2088 0.048 Uiso 1 1 calc R
C115 C 0.4228(3) -0.2211(4) 0.1367(2) 0.0353(15) Uani 1 1 d .
H115 H 0.3911 -0.2437 0.1212 0.042 Uiso 1 1 calc R
C116 C 0.3594(2) 0.0855(5) 0.1230(2) 0.0311(14) Uani 1 1 d .
C117 C 0.3607(2) 0.1116(5) 0.1717(2) 0.0365(15) Uani 1 1 d .
H117 H 0.3711 0.1779 0.1845 0.044 Uiso 1 1 calc R
C118 C 0.3441(3) 0.0233(5) 0.1972(3) 0.0450(18) Uani 1 1 d .
H118 H 0.3420 0.0190 0.2304 0.054 Uiso 1 1 calc R
C119 C 0.3310(2) -0.0571(5) 0.1663(2) 0.0434(16) Uani 1 1 d .
H119 H 0.3175 -0.1249 0.1746 0.052 Uiso 1 1 calc R
C120 C 0.3413(3) -0.0211(5) 0.1199(2) 0.0357(17) Uani 1 1 d .
H120 H 0.3368 -0.0610 0.0920 0.043 Uiso 1 1 calc R
P111 P 0.47382(6) -0.12165(12) 0.05723(5) 0.0299(4) Uani 1 1 d .
C121 C 0.4160(2) -0.1828(5) 0.0279(2) 0.0309(15) Uani 1 1 d .
C122 C 0.3780(3) -0.1189(5) 0.0072(2) 0.0377(16) Uani 1 1 d .
H122 H 0.3829 -0.0443 0.0076 0.045 Uiso 1 1 calc R
C123 C 0.3329(3) -0.1606(6) -0.0141(2) 0.0502(19) Uani 1 1 d .
H123 H 0.3073 -0.1153 -0.0284 0.060 Uiso 1 1 calc R
C124 C 0.3256(3) -0.2694(6) -0.0143(3) 0.058(2) Uani 1 1 d .
H124 H 0.2944 -0.2987 -0.0283 0.070 Uiso 1 1 calc R
C125 C 0.3633(3) -0.3354(5) 0.0057(2) 0.0494(18) Uani 1 1 d .
H125 H 0.3582 -0.4100 0.0050 0.059 Uiso 1 1 calc R
C126 C 0.4084(3) -0.2932(5) 0.0267(2) 0.0450(17) Uani 1 1 d .
H126 H 0.4344 -0.3389 0.0402 0.054 Uiso 1 1 calc R
C131 C 0.5287(2) -0.1964(4) 0.0290(2) 0.0282(14) Uani 1 1 d .
C132 C 0.5387(3) -0.1803(5) -0.0179(2) 0.0438(18) Uani 1 1 d .
H132 H 0.5156 -0.1361 -0.0357 0.053 Uiso 1 1 calc R
C133 C 0.5819(3) -0.2279(6) -0.0390(3) 0.063(2) Uani 1 1 d .
H133 H 0.5885 -0.2159 -0.0713 0.075 Uiso 1 1 calc R
C134 C 0.6157(3) -0.2922(5) -0.0143(3) 0.053(2) Uani 1 1 d .
H134 H 0.6467 -0.3212 -0.0287 0.063 Uiso 1 1 calc R
C135 C 0.6044(3) -0.3142(6) 0.0314(3) 0.058(2) Uani 1 1 d .
H135 H 0.6260 -0.3629 0.0484 0.069 Uiso 1 1 calc R
C136 C 0.5612(3) -0.2649(6) 0.0530(2) 0.0494(19) Uani 1 1 d .
H136 H 0.5541 -0.2789 0.0851 0.059 Uiso 1 1 calc R
P121 P 0.39779(6) 0.15318(11) 0.07760(6) 0.0308(4) Uani 1 1 d .
C141 C 0.3477(2) 0.1741(4) 0.0318(2) 0.0296(14) Uani 1 1 d .
C142 C 0.2942(3) 0.1503(5) 0.0362(2) 0.0515(19) Uani 1 1 d .
H142 H 0.2817 0.1200 0.0646 0.062 Uiso 1 1 calc R
C143 C 0.2576(3) 0.1696(6) 0.0001(3) 0.066(2) Uani 1 1 d .
H143 H 0.2207 0.1540 0.0042 0.079 Uiso 1 1 calc R
C144 C 0.2757(3) 0.2111(6) -0.0413(3) 0.060(2) Uani 1 1 d .
H144 H 0.2514 0.2240 -0.0662 0.072 Uiso 1 1 calc R
C145 C 0.3286(3) 0.2340(6) -0.0464(3) 0.058(2) Uani 1 1 d .
H145 H 0.3409 0.2624 -0.0753 0.070 Uiso 1 1 calc R
C146 C 0.3646(3) 0.2170(5) -0.0110(2) 0.0501(19) Uani 1 1 d .
H146 H 0.4012 0.2345 -0.0155 0.060 Uiso 1 1 calc R
C151 C 0.4021(2) 0.2876(5) 0.1032(2) 0.0339(15) Uani 1 1 d .
C152 C 0.4415(3) 0.3057(5) 0.1371(2) 0.0412(17) Uani 1 1 d .
H152 H 0.4653 0.2503 0.1456 0.049 Uiso 1 1 calc R
C153 C 0.4458(3) 0.4035(5) 0.1583(2) 0.0457(17) Uani 1 1 d .
H153 H 0.4721 0.4144 0.1819 0.055 Uiso 1 1 calc R
C154 C 0.4127(3) 0.4851(5) 0.1455(3) 0.055(2) Uani 1 1 d .
H154 H 0.4165 0.5526 0.1600 0.066 Uiso 1 1 calc R
C155 C 0.3745(3) 0.4697(5) 0.1122(3) 0.056(2) Uani 1 1 d .
H155 H 0.3516 0.5264 0.1034 0.068 Uiso 1 1 calc R
C156 C 0.3688(3) 0.3704(5) 0.0908(2) 0.0411(16) Uani 1 1 d .
H156 H 0.3419 0.3600 0.0677 0.049 Uiso 1 1 calc R
P131 P 0.52473(7) 0.13121(12) 0.00807(6) 0.0325(4) Uani 1 1 d .
C161 C 0.5163(2) 0.2725(5) -0.0052(2) 0.0319(14) Uani 1 1 d .
C162 C 0.5192(3) 0.3160(5) -0.0501(2) 0.0494(18) Uani 1 1 d .
H162 H 0.5241 0.2706 -0.0763 0.059 Uiso 1 1 calc R
C163 C 0.5149(3) 0.4252(6) -0.0572(3) 0.054(2) Uani 1 1 d .
H163 H 0.5182 0.4543 -0.0877 0.065 Uiso 1 1 calc R
C164 C 0.5059(4) 0.4898(5) -0.0194(3) 0.057(2) Uani 1 1 d .
H164 H 0.5017 0.5638 -0.0241 0.068 Uiso 1 1 calc R
C165 C 0.5030(3) 0.4499(5) 0.0249(3) 0.0483(19) Uani 1 1 d .
H165 H 0.4977 0.4958 0.0509 0.058 Uiso 1 1 calc R
C166 C 0.5079(3) 0.3422(5) 0.0318(2) 0.0395(16) Uani 1 1 d .
H166 H 0.5054 0.3148 0.0627 0.047 Uiso 1 1 calc R
C171 C 0.5196(3) 0.0739(5) -0.0511(2) 0.0381(16) Uani 1 1 d .
C172 C 0.4693(3) 0.0425(5) -0.0666(2) 0.0435(18) Uani 1 1 d .
H172 H 0.4389 0.0539 -0.0473 0.052 Uiso 1 1 calc R
C173 C 0.4632(4) -0.0053(5) -0.1101(3) 0.057(2) Uani 1 1 d .
H173 H 0.4289 -0.0284 -0.1201 0.069 Uiso 1 1 calc R
C174 C 0.5074(5) -0.0189(5) -0.1385(3) 0.063(3) Uani 1 1 d .
H174 H 0.5032 -0.0496 -0.1687 0.075 Uiso 1 1 calc R
C175 C 0.5563(4) 0.0110(6) -0.1238(3) 0.064(3) Uani 1 1 d .
H175 H 0.5864 -0.0003 -0.1435 0.077 Uiso 1 1 calc R
C176 C 0.5635(3) 0.0579(5) -0.0804(2) 0.0526(19) Uani 1 1 d .
H176 H 0.5982 0.0791 -0.0707 0.063 Uiso 1 1 calc R
C181 C 0.5976(3) 0.1273(5) 0.0190(2) 0.0368(15) Uani 1 1 d .
C182 C 0.6191(3) 0.0359(6) 0.0393(2) 0.0487(18) Uani 1 1 d .
H182 H 0.5964 -0.0230 0.0456 0.058 Uiso 1 1 calc R
C183 C 0.6724(3) 0.0304(7) 0.0504(3) 0.068(2) Uani 1 1 d .
H183 H 0.6864 -0.0320 0.0643 0.081 Uiso 1 1 calc R
C184 C 0.7049(3) 0.1124(8) 0.0417(3) 0.075(3) Uani 1 1 d .
H184 H 0.7417 0.1073 0.0497 0.089 Uiso 1 1 calc R
C185 C 0.6860(3) 0.2033(7) 0.0215(3) 0.064(2) Uani 1 1 d .
H185 H 0.7097 0.2606 0.0152 0.077 Uiso 1 1 calc R
C186 C 0.6315(3) 0.2112(6) 0.0103(3) 0.0529(19) Uani 1 1 d .
H186 H 0.6179 0.2744 -0.0033 0.063 Uiso 1 1 calc R
C191 C 0.5310(3) 0.0898(5) 0.1158(2) 0.0378(15) Uani 1 1 d .
O192 O 0.56610(19) 0.1125(4) 0.14017(16) 0.0523(12) Uani 1 1 d .

loop_
_atom_site_aniso_label
_atom_site_aniso_U_11
_atom_site_aniso_U_22
_atom_site_aniso_U_33
_atom_site_aniso_U_23
_atom_site_aniso_U_13
_atom_site_aniso_U_12
Zr1 0.0397(4) 0.0295(3) 0.0341(4) 0.0014(3) -0.0066(3) -0.0054(3)
Rh1 0.0298(3) 0.0238(2) 0.0357(3) 0.0015(2) -0.0034(2) -0.0032(2)
C1 0.059(5) 0.047(5) 0.052(5) -0.001(3) -0.009(4) -0.005(4)
C11 0.039(4) 0.017(3) 0.039(4) -0.003(3) -0.002(3) -0.005(3)
C12 0.039(4) 0.030(3) 0.046(4) -0.002(3) 0.003(3) -0.013(3)
C13 0.074(6) 0.046(4) 0.032(4) 0.013(3) -0.010(4) -0.018(4)
C14 0.061(5) 0.032(4) 0.047(5) 0.005(3) -0.021(4) -0.004(3)
C15 0.043(4) 0.028(4) 0.038(4) -0.001(3) -0.009(3) -0.005(3)
C16 0.036(4) 0.042(4) 0.047(4) 0.005(3) -0.013(3) -0.011(3)
C17 0.061(5) 0.040(4) 0.053(5) 0.002(4) -0.029(4) -0.023(3)
C18 0.056(5) 0.069(5) 0.041(5) 0.013(4) -0.022(4) -0.028(4)
C19 0.043(4) 0.054(4) 0.059(6) 0.021(4) -0.021(4) -0.015(4)
C20 0.034(5) 0.039(4) 0.055(5) 0.000(3) -0.004(4) -0.006(3)
P11 0.0293(9) 0.0223(8) 0.0350(10) 0.0017(7) -0.0010(7) -0.0038(7)
C21 0.035(4) 0.019(3) 0.044(4) -0.005(3) -0.004(3) -0.003(3)
C22 0.047(5) 0.053(4) 0.037(4) -0.006(3) -0.002(3) -0.014(3)
C23 0.050(5) 0.072(5) 0.040(4) -0.004(4) -0.008(4) -0.021(4)
C24 0.038(4) 0.051(5) 0.062(5) 0.002(4) -0.020(4) -0.020(3)
C25 0.059(5) 0.088(6) 0.048(5) 0.019(4) 0.002(4) -0.043(5)
C26 0.060(5) 0.091(6) 0.035(4) 0.017(4) -0.010(4) -0.042(5)
C31 0.034(4) 0.036(4) 0.025(3) 0.001(3) -0.008(3) -0.001(3)
C32 0.034(4) 0.036(4) 0.036(4) 0.001(3) 0.000(3) -0.002(3)
C33 0.037(4) 0.056(5) 0.050(5) 0.003(4) -0.004(3) -0.008(4)
C34 0.040(5) 0.065(5) 0.059(5) -0.017(4) -0.007(4) 0.005(4)
C35 0.052(5) 0.041(4) 0.059(5) -0.012(4) -0.004(4) 0.005(4)
C36 0.052(4) 0.027(4) 0.037(4) 0.001(3) 0.001(3) -0.003(3)
P21 0.0318(9) 0.0271(8) 0.0417(9) 0.0049(8) -0.0045(8) -0.0076(7)
C41 0.043(4) 0.027(3) 0.048(4) 0.007(3) -0.011(3) -0.013(3)
C42 0.050(5) 0.030(4) 0.059(5) -0.007(3) -0.013(4) -0.012(3)
C43 0.045(5) 0.048(4) 0.073(6) -0.011(4) -0.012(4) -0.004(4)
C44 0.081(7) 0.031(4) 0.093(7) -0.007(4) -0.031(6) -0.004(4)
C45 0.062(6) 0.046(5) 0.071(6) 0.007(4) -0.016(5) -0.017(4)
C46 0.057(4) 0.034(4) 0.058(4) 0.010(4) -0.013(4) -0.012(3)
C51 0.039(4) 0.026(3) 0.047(4) 0.003(3) -0.011(3) -0.008(3)
C52 0.045(5) 0.062(5) 0.067(5) 0.022(4) -0.008(4) -0.009(4)
C53 0.040(5) 0.069(6) 0.096(7) 0.022(5) 0.025(5) 0.006(4)
C54 0.068(6) 0.063(5) 0.058(6) 0.011(4) 0.025(5) -0.012(4)
C55 0.058(6) 0.072(6) 0.056(5) 0.001(4) -0.003(4) -0.012(5)
C56 0.035(4) 0.043(4) 0.049(5) -0.004(3) -0.002(4) -0.007(3)
P31 0.0358(10) 0.0269(9) 0.0401(10) 0.0031(7) -0.0039(8) -0.0020(7)
C61 0.033(4) 0.036(4) 0.039(4) 0.003(3) 0.004(3) 0.000(3)
C62 0.044(4) 0.042(4) 0.043(4) 0.001(3) -0.001(3) -0.001(3)
C63 0.062(5) 0.032(4) 0.058(5) -0.003(3) -0.005(4) -0.002(3)
C64 0.071(6) 0.029(4) 0.063(6) 0.007(4) 0.007(5) -0.007(4)
C65 0.095(7) 0.036(4) 0.052(5) 0.017(4) 0.013(4) -0.006(4)
C66 0.076(6) 0.040(4) 0.042(4) -0.002(3) 0.003(4) -0.002(4)
C71 0.041(4) 0.040(4) 0.032(4) 0.006(3) -0.010(3) -0.008(3)
C72 0.042(4) 0.042(4) 0.042(4) 0.008(3) 0.002(3) 0.008(3)
C73 0.035(5) 0.077(6) 0.062(5) 0.008(4) -0.004(4) 0.013(4)
C74 0.031(4) 0.072(6) 0.056(5) -0.002(4) -0.011(3) -0.005(4)
C75 0.058(5) 0.047(4) 0.059(5) 0.004(4) -0.003(4) -0.022(4)
C76 0.038(4) 0.048(4) 0.053(5) 0.008(3) -0.008(3) -0.003(4)
C81 0.043(4) 0.030(3) 0.039(4) 0.009(3) -0.003(3) -0.003(3)
C82 0.053(5) 0.034(4) 0.037(4) 0.004(3) -0.005(3) -0.005(3)
C83 0.071(6) 0.035(4) 0.052(5) 0.001(3) 0.014(5) 0.000(4)
C84 0.112(8) 0.032(4) 0.047(5) -0.006(3) 0.000(6) -0.015(5)
C85 0.086(7) 0.043(5) 0.059(6) -0.002(4) -0.020(5) -0.002(5)
C86 0.061(5) 0.040(4) 0.052(5) -0.008(3) -0.019(4) 0.007(4)
C91 0.040(4) 0.022(3) 0.057(5) 0.006(3) 0.000(4) -0.001(3)
O92 0.054(3) 0.058(3) 0.057(3) -0.001(3) 0.015(3) 0.013(2)
Zr2 0.0327(4) 0.0323(3) 0.0296(4) 0.0000(3) 0.0020(3) -0.0016(3)
Rh2 0.0261(2) 0.0256(2) 0.0315(3) -0.0011(2) 0.0012(2) 0.0004(2)
C101 0.032(4) 0.046(4) 0.039(4) -0.006(3) 0.005(3) 0.003(3)
C111 0.041(4) 0.022(3) 0.030(4) 0.001(3) 0.003(3) -0.002(3)
C112 0.030(4) 0.037(4) 0.044(4) 0.003(3) 0.002(3) -0.001(3)
C113 0.054(5) 0.037(4) 0.030(4) 0.007(3) -0.001(3) 0.009(3)
C114 0.055(5) 0.029(3) 0.037(4) 0.004(3) 0.009(3) 0.001(3)
C115 0.045(4) 0.020(3) 0.040(4) 0.000(3) 0.000(3) -0.003(3)
C116 0.025(3) 0.035(4) 0.034(4) -0.001(3) -0.002(3) 0.007(3)
C117 0.028(3) 0.044(4) 0.037(4) -0.003(3) 0.007(3) 0.007(3)
C118 0.041(4) 0.057(5) 0.038(4) 0.003(4) 0.010(3) -0.002(4)
C119 0.031(4) 0.052(4) 0.047(5) 0.004(4) 0.010(3) -0.004(3)
C120 0.028(4) 0.037(4) 0.043(5) -0.003(3) -0.003(3) -0.004(3)
P111 0.0288(9) 0.0275(8) 0.0333(10) 0.0006(7) 0.0012(7) 0.0038(7)
C121 0.032(4) 0.030(3) 0.031(4) -0.005(3) 0.007(3) -0.001(3)
C122 0.040(4) 0.033(4) 0.040(4) -0.007(3) -0.005(3) 0.004(3)
C123 0.037(4) 0.055(5) 0.058(5) -0.004(4) -0.011(4) 0.007(4)
C124 0.041(5) 0.072(6) 0.061(5) -0.017(4) -0.005(4) -0.011(4)
C125 0.057(5) 0.039(4) 0.052(4) -0.010(3) 0.001(4) -0.016(4)
C126 0.054(5) 0.036(4) 0.045(4) -0.003(3) 0.004(4) 0.007(3)
C131 0.022(3) 0.024(3) 0.038(4) -0.005(3) -0.005(3) 0.006(3)
C132 0.054(5) 0.038(4) 0.039(4) 0.008(3) 0.001(3) 0.024(3)
C133 0.085(6) 0.063(5) 0.040(4) 0.009(4) 0.029(4) 0.034(4)
C134 0.053(5) 0.052(5) 0.052(5) 0.002(4) 0.015(4) 0.022(4)
C135 0.052(5) 0.073(6) 0.047(5) 0.001(4) -0.011(4) 0.030(4)
C136 0.051(5) 0.066(5) 0.031(4) -0.007(3) -0.002(3) 0.018(4)
P121 0.0285(9) 0.0279(8) 0.0358(9) -0.0018(7) 0.0006(8) 0.0017(7)
C141 0.030(4) 0.023(3) 0.035(4) -0.002(3) 0.002(3) 0.003(3)
C142 0.043(5) 0.056(5) 0.055(5) 0.021(4) -0.004(4) -0.008(4)
C143 0.045(5) 0.074(5) 0.079(6) 0.030(5) -0.027(4) -0.014(4)
C144 0.067(6) 0.062(5) 0.050(5) 0.011(4) -0.022(4) 0.011(4)
C145 0.069(6) 0.066(5) 0.040(5) 0.008(4) 0.007(4) 0.018(4)
C146 0.046(5) 0.054(5) 0.050(5) 0.003(4) -0.002(4) 0.014(4)
C151 0.033(4) 0.030(4) 0.038(4) -0.007(3) 0.014(3) -0.004(3)
C152 0.035(4) 0.036(4) 0.052(4) -0.004(3) 0.005(3) 0.001(3)
C153 0.045(4) 0.041(4) 0.051(4) -0.011(3) 0.006(3) -0.004(3)
C154 0.064(5) 0.038(4) 0.064(6) -0.021(4) 0.003(5) 0.003(4)
C155 0.059(5) 0.031(4) 0.079(6) -0.004(4) 0.010(5) 0.020(4)
C156 0.040(4) 0.036(4) 0.047(4) -0.005(3) 0.007(3) 0.006(3)
P131 0.0309(9) 0.0301(8) 0.0366(10) 0.0015(7) 0.0020(8) 0.0001(8)
C161 0.029(4) 0.033(3) 0.034(4) 0.003(3) -0.003(3) -0.003(3)
C162 0.060(5) 0.040(4) 0.048(4) -0.001(3) -0.010(4) -0.006(4)
C163 0.071(6) 0.046(5) 0.047(4) 0.016(4) -0.013(4) -0.002(4)
C164 0.076(6) 0.027(4) 0.068(6) 0.008(4) -0.015(5) 0.005(4)
C165 0.055(5) 0.033(4) 0.057(5) 0.001(3) -0.002(4) 0.000(4)
C166 0.049(4) 0.033(4) 0.037(4) 0.005(3) 0.004(3) 0.001(3)
C171 0.051(4) 0.031(4) 0.032(4) 0.007(3) 0.001(4) 0.002(3)
C172 0.059(5) 0.028(4) 0.044(5) 0.001(3) -0.007(4) 0.008(3)
C173 0.085(7) 0.031(4) 0.056(6) 0.011(4) -0.021(5) 0.000(4)
C174 0.119(9) 0.040(4) 0.029(5) -0.004(3) -0.010(5) 0.000(5)
C175 0.106(8) 0.049(5) 0.038(5) -0.004(4) 0.026(5) 0.003(5)
C176 0.064(5) 0.047(4) 0.046(5) -0.004(3) 0.007(4) -0.011(4)
C181 0.032(4) 0.036(4) 0.042(4) -0.001(3) -0.002(3) 0.001(3)
C182 0.035(4) 0.049(4) 0.062(5) 0.006(4) 0.004(4) -0.002(4)
C183 0.037(5) 0.076(6) 0.090(7) 0.004(5) -0.004(4) 0.010(4)
C184 0.039(5) 0.099(7) 0.086(7) 0.008(5) -0.007(4) 0.017(5)
C185 0.029(4) 0.076(6) 0.087(6) -0.004(5) 0.012(4) -0.009(4)
C186 0.040(5) 0.046(4) 0.073(5) -0.001(4) 0.007(4) -0.001(4)
C191 0.036(4) 0.041(4) 0.037(4) 0.004(3) 0.000(3) 0.002(3)
O192 0.047(3) 0.061(3) 0.049(3) 0.000(2) -0.015(2) -0.015(2)

loop_
_atom_type_symbol
_atom_type_description
_atom_type_scat_dispersion_real
_atom_type_scat_dispersion_imag
_atom_type_scat_source
C C 0.0033 0.0016 'International Tables Vol C Tables 4.2.6.8 and 6.1.1.4'
H H 0.0000 0.0000 'International Tables Vol C Tables 4.2.6.8 and 6.1.1.4'
O O 0.0106 0.0060 'International Tables Vol C Tables 4.2.6.8 and 6.1.1.4'
P P 0.1023 0.0942 'International Tables Vol C Tables 4.2.6.8 and 6.1.1.4'
Zr Zr -2.9673 0.5597 'International Tables Vol C Tables 4.2.6.8 and 6.1.1.4'
Rh Rh -1.1178 0.9187 'International Tables Vol C Tables 4.2.6.8 and 6.1.1.4'

loop_
_geom_angle_atom_site_label_1
_geom_angle_atom_site_label_2
_geom_angle_atom_site_label_3
_geom_angle
C1 Zr1 C20 133.7(3)
C1 Zr1 C11 121.8(2)
C20 Zr1 C11 103.6(2)
C1 Zr1 C15 131.1(2)
C20 Zr1 C15 82.6(2)
C11 Zr1 C15 33.46(19)
C1 Zr1 C16 110.8(2)
C20 Zr1 C16 33.7(2)
C11 Zr1 C16 124.9(2)
C15 Zr1 C16 114.4(2)
C1 Zr1 C12 88.4(2)
C20 Zr1 C12 135.6(2)
C11 Zr1 C12 33.53(19)
C15 Zr1 C12 54.5(2)
C16 Zr1 C12 156.5(2)
C1 Zr1 C19 111.7(3)
C20 Zr1 C19 32.7(2)
C11 Zr1 C19 112.8(2)
C15 Zr1 C19 81.1(2)
C16 Zr1 C19 54.9(2)
C12 Zr1 C19 131.5(2)
C1 Zr1 C14 101.1(2)
C20 Zr1 C14 97.6(2)
C11 Zr1 C14 54.5(2)
C15 Zr1 C14 32.58(19)
C16 Zr1 C14 130.8(2)
C12 Zr1 C14 53.3(2)
C19 Zr1 C14 79.1(2)
C1 Zr1 C17 81.6(3)
C20 Zr1 C17 54.0(2)
C11 Zr1 C17 156.4(2)
C15 Zr1 C17 133.4(2)
C16 Zr1 C17 32.3(2)
C12 Zr1 C17 170.0(2)
C19 Zr1 C17 53.6(2)
C14 Zr1 C17 128.6(2)
C1 Zr1 C18 82.5(3)
C20 Zr1 C18 53.5(3)
C11 Zr1 C18 142.9(2)
C15 Zr1 C18 109.6(2)
C16 Zr1 C18 54.2(2)
C12 Zr1 C18 145.8(2)
C19 Zr1 C18 31.6(2)
C14 Zr1 C18 96.2(2)
C17 Zr1 C18 32.6(2)
C1 Zr1 C13 78.3(2)
C20 Zr1 C13 128.7(2)
C11 Zr1 C13 54.2(2)
C15 Zr1 C13 53.2(2)
C16 Zr1 C13 161.4(2)
C12 Zr1 C13 32.2(2)
C19 Zr1 C13 107.0(2)
C14 Zr1 C13 31.1(2)
C17 Zr1 C13 143.2(2)
C18 Zr1 C13 113.6(2)
C1 Zr1 Rh1 107.12(19)
C20 Zr1 Rh1 92.29(17)
C11 Zr1 Rh1 74.81(14)
C15 Zr1 Rh1 101.36(14)
C16 Zr1 Rh1 75.54(14)
C12 Zr1 Rh1 86.09(15)
C19 Zr1 Rh1 124.79(17)
C14 Zr1 Rh1 129.32(15)
C17 Zr1 Rh1 96.94(15)
C18 Zr1 Rh1 128.14(16)
C13 Zr1 Rh1 118.25(16)
C91 Rh1 P11 114.42(19)
C91 Rh1 P21 115.8(2)
P11 Rh1 P21 119.04(6)
C91 Rh1 P31 95.3(2)
P11 Rh1 P31 102.18(6)
P21 Rh1 P31 105.25(6)
C91 Rh1 Zr1 80.9(2)
P11 Rh1 Zr1 77.16(4)
P21 Rh1 Zr1 79.00(4)
P31 Rh1 Zr1 175.26(5)
C15 C11 C12 106.1(6)
C15 C11 P11 124.3(5)
C12 C11 P11 125.2(5)
C15 C11 Zr1 73.8(3)
C12 C11 Zr1 74.7(3)
P11 C11 Zr1 98.3(2)
C13 C12 C11 107.9(6)
C13 C12 Zr1 76.6(4)
C11 C12 Zr1 71.8(3)
C14 C13 C12 108.7(6)
C14 C13 Zr1 72.9(4)
C12 C13 Zr1 71.2(3)
C13 C14 C15 109.2(6)
C13 C14 Zr1 76.0(4)
C15 C14 Zr1 71.7(4)
C14 C15 C11 108.1(6)
C14 C15 Zr1 75.8(4)
C11 C15 Zr1 72.7(3)
C17 C16 C20 106.1(6)
C17 C16 P21 125.2(5)
C20 C16 P21 124.6(5)
C17 C16 Zr1 75.8(4)
C20 C16 Zr1 71.3(4)
P21 C16 Zr1 100.1(3)
C16 C17 C18 108.5(7)
C16 C17 Zr1 71.9(4)
C18 C17 Zr1 74.4(4)
C19 C18 C17 108.4(7)
C19 C18 Zr1 73.2(4)
C17 C18 Zr1 72.9(4)
C18 C19 C20 107.5(7)
C18 C19 Zr1 75.1(4)
C20 C19 Zr1 70.0(4)
C19 C20 C16 109.5(7)
C19 C20 Zr1 77.3(4)
C16 C20 Zr1 75.0(4)
C11 P11 C31 99.4(3)
C11 P11 C21 103.8(3)
C31 P11 C21 99.6(3)
C11 P11 Rh1 103.89(18)
C31 P11 Rh1 123.3(2)
C21 P11 Rh1 122.99(19)
C22 C21 C26 118.0(6)
C22 C21 P11 120.0(5)
C26 C21 P11 121.9(5)
C21 C22 C23 121.7(7)
C24 C23 C22 119.7(7)
C25 C24 C23 119.4(7)
C24 C25 C26 120.7(7)
C25 C26 C21 120.4(6)
C32 C31 C36 117.8(6)
C32 C31 P11 119.6(5)
C36 C31 P11 122.5(5)
C33 C32 C31 120.4(6)
C34 C33 C32 121.5(7)
C33 C34 C35 118.3(7)
C36 C35 C34 120.2(7)
C35 C36 C31 121.7(6)
C16 P21 C51 102.4(3)
C16 P21 C41 101.8(3)
C51 P21 C41 101.7(3)
C16 P21 Rh1 104.7(2)
C51 P21 Rh1 125.1(2)
C41 P21 Rh1 117.8(2)
C46 C41 C42 119.3(6)
C46 C41 P21 123.3(6)
C42 C41 P21 117.5(5)
C41 C42 C43 121.3(6)
C44 C43 C42 117.3(8)
C45 C44 C43 122.0(7)
C44 C45 C46 119.6(7)
C41 C46 C45 120.6(7)
C56 C51 C52 117.1(7)
C56 C51 P21 118.9(5)
C52 C51 P21 124.0(5)
C51 C52 C53 120.4(7)
C54 C53 C52 120.7(8)
C53 C54 C55 119.5(8)
C54 C55 C56 120.2(8)
C51 C56 C55 122.1(7)
C81 P31 C71 99.3(3)
C81 P31 C61 101.1(3)
C71 P31 C61 100.2(3)
C81 P31 Rh1 119.7(2)
C71 P31 Rh1 113.6(2)
C61 P31 Rh1 119.5(2)
C66 C61 C62 118.0(6)
C66 C61 P31 124.7(5)
C62 C61 P31 117.2(5)
C61 C62 C63 120.7(6)
C64 C63 C62 119.4(6)
C63 C64 C65 120.8(6)
C64 C65 C66 120.1(7)
C65 C66 C61 121.0(6)
C72 C71 C76 117.0(6)
C72 C71 P31 124.9(5)
C76 C71 P31 118.1(5)
C73 C72 C71 121.6(6)
C74 C73 C72 119.7(7)
C75 C74 C73 120.4(7)
C74 C75 C76 120.8(7)
C75 C76 C71 120.5(7)
C86 C81 C82 117.2(6)
C86 C81 P31 124.4(5)
C82 C81 P31 118.3(5)
C83 C82 C81 121.0(7)
C84 C83 C82 120.9(8)
C83 C84 C85 119.1(8)
C84 C85 C86 121.8(8)
C85 C86 C81 120.0(7)
O92 C91 Rh1 173.5(6)
C101 Zr2 C111 124.4(2)
C101 Zr2 C120 133.6(2)
C111 Zr2 C120 101.3(2)
C101 Zr2 C116 109.1(2)
C111 Zr2 C116 124.4(2)
C120 Zr2 C116 33.47(18)
C101 Zr2 C115 131.0(2)
C111 Zr2 C115 33.21(19)
C120 Zr2 C115 83.0(2)
C116 Zr2 C115 115.4(2)
C101 Zr2 C112 90.8(2)
C111 Zr2 C112 33.56(19)
C120 Zr2 C112 134.3(2)
C116 Zr2 C112 154.9(2)
C115 Zr2 C112 54.7(2)
C101 Zr2 C119 113.0(2)
C111 Zr2 C119 109.8(2)
C120 Zr2 C119 33.1(2)
C116 Zr2 C119 54.5(2)
C115 Zr2 C119 79.3(2)
C112 Zr2 C119 131.8(2)
C101 Zr2 C117 80.1(2)
C111 Zr2 C117 155.5(2)
C120 Zr2 C117 54.4(2)
C116 Zr2 C117 33.07(19)
C115 Zr2 C117 131.9(2)
C112 Zr2 C117 170.9(2)
C119 Zr2 C117 53.0(2)
C101 Zr2 C118 83.1(2)
C111 Zr2 C118 139.6(2)
C120 Zr2 C118 54.0(2)
C116 Zr2 C118 54.2(2)
C115 Zr2 C118 106.8(2)
C112 Zr2 C118 146.8(2)
C119 Zr2 C118 31.6(2)
C117 Zr2 C118 31.85(19)
C101 Zr2 C114 100.1(2)
C111 Zr2 C114 54.22(19)
C120 Zr2 C114 100.7(2)
C116 Zr2 C114 133.1(2)
C115 Zr2 C114 32.60(19)
C112 Zr2 C114 53.3(2)
C119 Zr2 C114 80.7(2)
C117 Zr2 C114 127.4(2)
C118 Zr2 C114 95.6(2)
C101 Zr2 C113 78.3(2)
C111 Zr2 C113 54.07(19)
C120 Zr2 C113 132.4(2)
C116 Zr2 C113 164.7(2)
C115 Zr2 C113 53.7(2)
C112 Zr2 C113 31.76(19)
C119 Zr2 C113 110.5(2)
C117 Zr2 C113 143.2(2)
C118 Zr2 C113 115.5(2)
C114 Zr2 C113 31.84(19)
C101 Zr2 Rh2 107.34(17)
C111 Zr2 Rh2 75.27(13)
C120 Zr2 Rh2 90.10(16)
C116 Zr2 Rh2 75.51(14)
C115 Zr2 Rh2 102.74(14)
C112 Zr2 Rh2 84.23(15)
C119 Zr2 Rh2 123.08(16)
C117 Zr2 Rh2 98.99(14)
C118 Zr2 Rh2 128.74(16)
C114 Zr2 Rh2 129.44(14)
C113 Zr2 Rh2 115.77(15)
C191 Rh2 P111 111.3(2)
C191 Rh2 P121 117.4(2)
P111 Rh2 P121 119.80(6)
C191 Rh2 P131 93.39(19)
P111 Rh2 P131 104.57(6)
P121 Rh2 P131 105.65(6)
C191 Rh2 Zr2 80.13(19)
P111 Rh2 Zr2 76.73(4)
P121 Rh2 Zr2 78.86(4)
P131 Rh2 Zr2 173.36(5)
C115 C111 C112 107.1(5)
C115 C111 P111 126.0(5)
C112 C111 P111 122.1(4)
C115 C111 Zr2 74.5(3)
C112 C111 Zr2 74.9(3)
P111 C111 Zr2 96.9(2)
C113 C112 C111 108.3(5)
C113 C112 Zr2 76.7(4)
C111 C112 Zr2 71.6(3)
C112 C113 C114 108.5(6)
C112 C113 Zr2 71.5(3)
C114 C113 Zr2 73.4(4)
C113 C114 C115 108.3(6)
C113 C114 Zr2 74.8(3)
C115 C114 Zr2 71.2(3)
C111 C115 C114 107.7(6)
C111 C115 Zr2 72.3(3)
C114 C115 Zr2 76.2(4)
C120 C116 C117 106.5(5)
C120 C116 P121 124.5(5)
C117 C116 P121 124.9(5)
C120 C116 Zr2 72.4(3)
C117 C116 Zr2 75.5(3)
P121 C116 Zr2 99.5(2)
C118 C117 C116 108.6(6)
C118 C117 Zr2 74.7(4)
C116 C117 Zr2 71.4(3)
C119 C118 C117 108.7(6)
C119 C118 Zr2 73.3(4)
C117 C118 Zr2 73.4(4)
C118 C119 C120 108.5(6)
C118 C119 Zr2 75.1(4)
C120 C119 Zr2 70.8(4)
C116 C120 C119 107.6(6)
C116 C120 Zr2 74.1(4)
C119 C120 Zr2 76.2(4)
C111 P111 C121 101.0(3)
C111 P111 C131 102.7(3)
C121 P111 C131 99.7(3)
C111 P111 Rh2 104.04(18)
C121 P111 Rh2 121.6(2)
C131 P111 Rh2 124.10(19)
C122 C121 C126 118.4(6)
C122 C121 P111 119.3(4)
C126 C121 P111 122.2(5)
C121 C122 C123 121.7(6)
C122 C123 C124 119.1(6)
C125 C124 C123 120.5(7)
C124 C125 C126 120.1(6)
C125 C126 C121 120.2(6)
C136 C131 C132 118.3(6)
C136 C131 P111 122.9(5)
C132 C131 P111 118.8(4)
C133 C132 C131 120.2(6)
C134 C133 C132 121.2(6)
C135 C134 C133 119.2(7)
C134 C135 C136 119.6(7)
C131 C136 C135 121.3(6)
C116 P121 C141 102.5(3)
C116 P121 C151 100.3(3)
C141 P121 C151 101.0(3)
C116 P121 Rh2 104.25(19)
C141 P121 Rh2 127.82(19)
C151 P121 Rh2 117.0(2)
C142 C141 C146 117.2(6)
C142 C141 P121 124.6(5)
C146 C141 P121 118.3(5)
C141 C142 C143 122.0(7)
C144 C143 C142 119.1(8)
C145 C144 C143 119.7(7)
C144 C145 C146 121.6(7)
C145 C146 C141 120.5(7)
C156 C151 C152 118.4(6)
C156 C151 P121 123.9(5)
C152 C151 P121 117.7(5)
C153 C152 C151 120.4(6)
C154 C153 C152 120.6(7)
C155 C154 C153 120.0(6)
C154 C155 C156 120.2(7)
C151 C156 C155 120.3(6)
C161 P131 C171 100.6(3)
C161 P131 C181 100.0(3)
C171 P131 C181 102.2(3)
C161 P131 Rh2 118.8(2)
C171 P131 Rh2 121.3(2)
C181 P131 Rh2 110.7(2)
C166 C161 C162 117.2(6)
C166 C161 P131 118.4(4)
C162 C161 P131 124.4(5)
C163 C162 C161 121.0(6)
C164 C163 C162 119.1(7)
C165 C164 C163 121.3(7)
C164 C165 C166 119.4(7)
C165 C166 C161 122.0(6)
C176 C171 C172 118.5(6)
C176 C171 P131 123.7(6)
C172 C171 P131 117.8(5)
C173 C172 C171 120.6(8)
C174 C173 C172 119.4(9)
C175 C174 C173 120.4(8)
C174 C175 C176 121.1(9)
C175 C176 C171 119.9(8)
C186 C181 C182 118.4(6)
C186 C181 P131 123.6(5)
C182 C181 P131 117.9(5)
C183 C182 C181 120.6(7)
C184 C183 C182 120.5(8)
C183 C184 C185 121.2(8)
C184 C185 C186 119.3(8)
C181 C186 C185 120.0(7)
O192 C191 Rh2 175.9(6)

loop_
_geom_bond_atom_site_label_1
_geom_bond_atom_site_label_2
_geom_bond_distance
Zr1 C1 2.290(7)
Zr1 C20 2.435(8)
Zr1 C11 2.461(6)
Zr1 C15 2.475(6)
Zr1 C16 2.483(6)
Zr1 C12 2.498(6)
Zr1 C19 2.528(7)
Zr1 C14 2.528(6)
Zr1 C17 2.532(6)
Zr1 C18 2.552(7)
Zr1 C13 2.567(6)
Zr1 Rh1 2.8653(8)
Rh1 C91 1.877(7)
Rh1 P11 2.3056(15)
Rh1 P21 2.3187(15)
Rh1 P31 2.3856(17)
C11 C15 1.421(8)
C11 C12 1.431(8)
C11 P11 1.805(6)
C12 C13 1.405(9)
C13 C14 1.366(9)
C14 C15 1.404(8)
C16 C17 1.398(9)
C16 C20 1.427(9)
C16 P21 1.817(6)
C17 C18 1.429(9)
C18 C19 1.384(10)
C19 C20 1.401(10)
P11 C31 1.836(6)
P11 C21 1.853(6)
C21 C22 1.353(8)
C21 C26 1.383(8)
C22 C23 1.378(9)
C23 C24 1.370(9)
C24 C25 1.348(9)
C25 C26 1.381(9)
C31 C32 1.390(8)
C31 C36 1.391(8)
C32 C33 1.379(9)
C33 C34 1.380(9)
C34 C35 1.394(10)
C35 C36 1.371(9)
P21 C51 1.841(7)
P21 C41 1.844(6)
C41 C46 1.367(8)
C41 C42 1.386(9)
C42 C43 1.401(9)
C43 C44 1.388(11)
C44 C45 1.359(12)
C45 C46 1.393(9)
C51 C56 1.366(8)
C51 C52 1.383(9)
C52 C53 1.399(10)
C53 C54 1.343(10)
C54 C55 1.363(11)
C55 C56 1.374(10)
P31 C81 1.834(6)
P31 C71 1.837(7)
P31 C61 1.840(6)
C61 C66 1.389(8)
C61 C62 1.390(8)
C62 C63 1.404(8)
C63 C64 1.359(10)
C64 C65 1.372(10)
C65 C66 1.379(9)
C71 C72 1.392(8)
C71 C76 1.399(9)
C72 C73 1.387(9)
C73 C74 1.369(10)
C74 C75 1.349(10)
C75 C76 1.393(10)
C81 C86 1.397(9)
C81 C82 1.417(9)
C82 C83 1.382(10)
C83 C84 1.359(11)
C84 C85 1.378(11)
C85 C86 1.386(11)
C91 O92 1.146(7)
Zr2 C101 2.278(6)
Zr2 C111 2.461(6)
Zr2 C120 2.459(7)
Zr2 C116 2.481(6)
Zr2 C115 2.488(6)
Zr2 C112 2.504(6)
Zr2 C119 2.529(6)
Zr2 C117 2.535(5)
Zr2 C118 2.551(7)
Zr2 C114 2.552(6)
Zr2 C113 2.570(6)
Zr2 Rh2 2.8595(8)
Rh2 C191 1.876(7)
Rh2 P111 2.3019(16)
Rh2 P121 2.3178(15)
Rh2 P131 2.3885(17)
C111 C115 1.414(8)
C111 C112 1.434(8)
C111 P111 1.822(6)
C112 C113 1.390(8)
C113 C114 1.405(9)
C114 C115 1.416(8)
C116 C120 1.423(8)
C116 C117 1.429(8)
C116 P121 1.825(6)
C117 C118 1.396(8)
C118 C119 1.385(9)
C119 C120 1.421(9)
P111 C121 1.838(6)
P111 C131 1.849(6)
C121 C122 1.379(8)
C121 C126 1.406(8)
C122 C123 1.385(9)
C123 C124 1.384(9)
C124 C125 1.381(10)
C125 C126 1.383(9)
C131 C136 1.370(8)
C131 C132 1.377(8)
C132 C133 1.375(9)
C133 C134 1.367(9)
C134 C135 1.363(9)
C135 C136 1.390(9)
P121 C141 1.830(6)
P121 C151 1.850(6)
C141 C142 1.375(8)
C141 C146 1.402(9)
C142 C143 1.398(10)
C143 C144 1.369(10)
C144 C145 1.362(10)
C145 C146 1.369(9)
C151 C156 1.382(8)
C151 C152 1.399(8)
C152 C153 1.379(8)
C153 C154 1.370(9)
C154 C155 1.364(10)
C155 C156 1.400(9)
P131 C161 1.835(6)
P131 C171 1.841(6)
P131 C181 1.848(7)
C161 C166 1.390(8)
C161 C162 1.398(8)
C162 C163 1.397(9)
C163 C164 1.372(10)
C164 C165 1.364(10)
C165 C166 1.378(8)
C171 C176 1.394(9)
C171 C172 1.389(9)
C172 C173 1.389(10)
C173 C174 1.382(12)
C174 C175 1.345(12)
C175 C176 1.385(10)
C181 C186 1.376(9)
C181 C182 1.399(9)
C182 C183 1.370(10)
C183 C184 1.338(11)
C184 C185 1.367(11)
C185 C186 1.404(10)
C191 O192 1.156(7)

loop_
_geom_torsion_atom_site_label_1
_geom_torsion_atom_site_label_2
_geom_torsion_atom_site_label_3
_geom_torsion_atom_site_label_4
_geom_torsion
C1 Zr1 Rh1 C91 15.6(3)
C20 Zr1 Rh1 C91 152.9(3)
C11 Zr1 Rh1 C91 -103.6(2)
C15 Zr1 Rh1 C91 -124.2(2)
C16 Zr1 Rh1 C91 123.3(3)
C12 Zr1 Rh1 C91 -71.5(2)
C19 Zr1 Rh1 C91 148.8(3)
C14 Zr1 Rh1 C91 -105.3(3)
C17 Zr1 Rh1 C91 98.9(3)
C18 Zr1 Rh1 C91 109.4(3)
C13 Zr1 Rh1 C91 -70.1(3)
C1 Zr1 Rh1 P11 133.3(2)
C20 Zr1 Rh1 P11 -89.33(16)
C11 Zr1 Rh1 P11 14.15(16)
C15 Zr1 Rh1 P11 -6.40(17)
C16 Zr1 Rh1 P11 -118.89(17)
C12 Zr1 Rh1 P11 46.24(15)
C19 Zr1 Rh1 P11 -93.4(2)
C14 Zr1 Rh1 P11 12.4(2)
C17 Zr1 Rh1 P11 -143.34(19)
C18 Zr1 Rh1 P11 -132.8(3)
C13 Zr1 Rh1 P11 47.7(2)
C1 Zr1 Rh1 P21 -103.19(19)
C20 Zr1 Rh1 P21 34.14(17)
C11 Zr1 Rh1 P21 137.62(16)
C15 Zr1 Rh1 P21 117.07(17)
C16 Zr1 Rh1 P21 4.58(17)
C12 Zr1 Rh1 P21 169.71(15)
C19 Zr1 Rh1 P21 30.1(2)
C14 Zr1 Rh1 P21 135.9(2)
C17 Zr1 Rh1 P21 -19.88(19)
C18 Zr1 Rh1 P21 -9.3(3)
C13 Zr1 Rh1 P21 171.2(2)
C1 Zr1 Rh1 P31 50.8(6)
C20 Zr1 Rh1 P31 -171.8(6)
C11 Zr1 Rh1 P31 -68.4(6)
C15 Zr1 Rh1 P31 -88.9(6)
C16 Zr1 Rh1 P31 158.6(6)
C12 Zr1 Rh1 P31 -36.3(6)
C19 Zr1 Rh1 P31 -175.9(6)
C14 Zr1 Rh1 P31 -70.1(6)
C17 Zr1 Rh1 P31 134.1(6)
C18 Zr1 Rh1 P31 144.7(6)
C13 Zr1 Rh1 P31 -34.8(6)
C1 Zr1 C11 C15 117.6(4)
C20 Zr1 C11 C15 -52.7(4)
C16 Zr1 C11 C15 -81.7(4)
C12 Zr1 C11 C15 112.2(5)
C19 Zr1 C11 C15 -19.6(4)
C14 Zr1 C11 C15 37.0(4)
C17 Zr1 C11 C15 -69.4(7)
C18 Zr1 C11 C15 -6.8(6)
C13 Zr1 C11 C15 75.5(4)
Rh1 Zr1 C11 C15 -141.4(4)
C1 Zr1 C11 C12 5.4(5)
C20 Zr1 C11 C12 -165.0(4)
C15 Zr1 C11 C12 -112.2(5)
C16 Zr1 C11 C12 166.0(3)
C19 Zr1 C11 C12 -131.8(4)
C14 Zr1 C11 C12 -75.3(4)
C17 Zr1 C11 C12 178.3(5)
C18 Zr1 C11 C12 -119.0(4)
C13 Zr1 C11 C12 -36.7(4)
Rh1 Zr1 C11 C12 106.4(4)
C1 Zr1 C11 P11 -118.9(3)
C20 Zr1 C11 P11 70.8(3)
C15 Zr1 C11 P11 123.5(5)
C16 Zr1 C11 P11 41.7(4)
C12 Zr1 C11 P11 -124.3(5)
C19 Zr1 C11 P11 103.9(3)
C14 Zr1 C11 P11 160.5(4)
C17 Zr1 C11 P11 54.0(6)
C18 Zr1 C11 P11 116.7(4)
C13 Zr1 C11 P11 -161.0(4)
Rh1 Zr1 C11 P11 -17.92(19)
C15 C11 C12 C13 1.0(6)
P11 C11 C12 C13 158.1(5)
Zr1 C11 C12 C13 68.7(4)
C15 C11 C12 Zr1 -67.7(4)
P11 C11 C12 Zr1 89.4(4)
C1 Zr1 C12 C13 70.3(4)
C20 Zr1 C12 C13 -93.2(5)
C11 Zr1 C12 C13 -114.3(6)
C15 Zr1 C12 C13 -75.5(4)
C16 Zr1 C12 C13 -144.0(6)
C19 Zr1 C12 C13 -47.7(5)
C14 Zr1 C12 C13 -34.9(4)
C17 Zr1 C12 C13 69.5(14)
C18 Zr1 C12 C13 -3.8(7)
Rh1 Zr1 C12 C13 177.6(4)
C1 Zr1 C12 C11 -175.4(4)
C20 Zr1 C12 C11 21.1(5)
C15 Zr1 C12 C11 38.8(3)
C16 Zr1 C12 C11 -29.7(7)
C19 Zr1 C12 C11 66.6(5)
C14 Zr1 C12 C11 79.4(4)
C17 Zr1 C12 C11 -176.2(11)
C18 Zr1 C12 C11 110.5(5)
C13 Zr1 C12 C11 114.3(6)
Rh1 Zr1 C12 C11 -68.1(3)
C11 C12 C13 C14 -1.9(7)
Zr1 C12 C13 C14 63.7(5)
C11 C12 C13 Zr1 -65.5(4)
C1 Zr1 C13 C14 136.6(5)
C20 Zr1 C13 C14 -0.9(5)
C11 Zr1 C13 C14 -79.0(4)
C15 Zr1 C13 C14 -37.2(4)
C16 Zr1 C13 C14 15.1(9)
C12 Zr1 C13 C14 -117.4(6)
C19 Zr1 C13 C14 27.2(5)
C17 Zr1 C13 C14 78.4(6)
C18 Zr1 C13 C14 60.3(5)
Rh1 Zr1 C13 C14 -120.1(4)
C1 Zr1 C13 C12 -106.0(4)
C20 Zr1 C13 C12 116.5(4)
C11 Zr1 C13 C12 38.3(4)
C15 Zr1 C13 C12 80.2(4)
C16 Zr1 C13 C12 132.4(7)
C19 Zr1 C13 C12 144.6(4)
C14 Zr1 C13 C12 117.4(6)
C17 Zr1 C13 C12 -164.2(4)
C18 Zr1 C13 C12 177.7(4)
Rh1 Zr1 C13 C12 -2.8(5)
C12 C13 C14 C15 1.9(8)
Zr1 C13 C14 C15 64.5(5)
C12 C13 C14 Zr1 -62.6(4)
C1 Zr1 C14 C13 -43.3(5)
C20 Zr1 C14 C13 179.3(4)
C11 Zr1 C14 C13 78.0(4)
C15 Zr1 C14 C13 116.0(6)
C16 Zr1 C14 C13 -173.7(4)
C12 Zr1 C14 C13 36.2(4)
C19 Zr1 C14 C13 -153.5(5)
C17 Zr1 C14 C13 -131.4(4)
C18 Zr1 C14 C13 -126.8(4)
Rh1 Zr1 C14 C13 80.0(4)
C1 Zr1 C14 C15 -159.3(4)
C20 Zr1 C14 C15 63.3(5)
C11 Zr1 C14 C15 -38.0(4)
C16 Zr1 C14 C15 70.3(5)
C12 Zr1 C14 C15 -79.8(4)
C19 Zr1 C14 C15 90.4(5)
C17 Zr1 C14 C15 112.6(4)
C18 Zr1 C14 C15 117.2(5)
C13 Zr1 C14 C15 -116.0(6)
Rh1 Zr1 C14 C15 -36.0(5)
C13 C14 C15 C11 -1.3(7)
Zr1 C14 C15 C11 66.1(4)
C13 C14 C15 Zr1 -67.4(5)
C12 C11 C15 C14 0.1(6)
P11 C11 C15 C14 -157.2(4)
Zr1 C11 C15 C14 -68.2(4)
C12 C11 C15 Zr1 68.3(4)
P11 C11 C15 Zr1 -89.0(4)
C1 Zr1 C15 C14 27.4(6)
C20 Zr1 C15 C14 -116.8(5)
C11 Zr1 C15 C14 114.4(6)
C16 Zr1 C15 C14 -128.5(4)
C12 Zr1 C15 C14 75.6(4)
C19 Zr1 C15 C14 -83.7(5)
C17 Zr1 C15 C14 -96.5(5)
C18 Zr1 C15 C14 -69.9(5)
C13 Zr1 C15 C14 35.4(4)
Rh1 Zr1 C15 C14 152.4(4)
C1 Zr1 C15 C11 -87.1(4)
C20 Zr1 C15 C11 128.8(4)
C16 Zr1 C15 C11 117.0(4)
C12 Zr1 C15 C11 -38.9(4)
C19 Zr1 C15 C11 161.8(4)
C14 Zr1 C15 C11 -114.4(6)
C17 Zr1 C15 C11 149.0(4)
C18 Zr1 C15 C11 175.7(4)
C13 Zr1 C15 C11 -79.0(4)
Rh1 Zr1 C15 C11 37.9(4)
C1 Zr1 C16 C17 -26.7(5)
C20 Zr1 C16 C17 112.8(6)
C11 Zr1 C16 C17 170.8(4)
C15 Zr1 C16 C17 134.1(4)
C12 Zr1 C16 C17 -169.7(5)
C19 Zr1 C16 C17 75.8(4)
C14 Zr1 C16 C17 100.3(5)
C18 Zr1 C16 C17 36.7(4)
C13 Zr1 C16 C17 90.0(8)
Rh1 Zr1 C16 C17 -129.8(4)
C1 Zr1 C16 C20 -139.5(4)
C11 Zr1 C16 C20 58.1(5)
C15 Zr1 C16 C20 21.3(5)
C12 Zr1 C16 C20 77.6(7)
C19 Zr1 C16 C20 -37.0(4)
C14 Zr1 C16 C20 -12.5(5)
C17 Zr1 C16 C20 -112.8(6)
C18 Zr1 C16 C20 -76.0(4)
C13 Zr1 C16 C20 -22.7(9)
Rh1 Zr1 C16 C20 117.4(4)
C1 Zr1 C16 P21 97.3(3)
C20 Zr1 C16 P21 -123.2(5)
C11 Zr1 C16 P21 -65.2(4)
C15 Zr1 C16 P21 -101.9(3)
C12 Zr1 C16 P21 -45.7(7)
C19 Zr1 C16 P21 -160.2(4)
C14 Zr1 C16 P21 -135.7(3)
C17 Zr1 C16 P21 124.0(5)
C18 Zr1 C16 P21 160.7(4)
C13 Zr1 C16 P21 -146.0(6)
Rh1 Zr1 C16 P21 -5.8(2)
C20 C16 C17 C18 -0.6(8)
P21 C16 C17 C18 -158.4(5)
Zr1 C16 C17 C18 -66.0(5)
C20 C16 C17 Zr1 65.3(5)
P21 C16 C17 Zr1 -92.5(5)
C1 Zr1 C17 C16 154.9(4)
C20 Zr1 C17 C16 -39.3(4)
C11 Zr1 C17 C16 -19.1(8)
C15 Zr1 C17 C16 -64.3(5)
C12 Zr1 C17 C16 155.7(11)
C19 Zr1 C17 C16 -80.1(5)
C14 Zr1 C17 C16 -107.5(4)
C18 Zr1 C17 C16 -115.9(7)
C13 Zr1 C17 C16 -147.9(4)
Rh1 Zr1 C17 C16 48.5(4)
C1 Zr1 C17 C18 -89.2(5)
C20 Zr1 C17 C18 76.7(5)
C11 Zr1 C17 C18 96.9(6)
C15 Zr1 C17 C18 51.6(6)
C16 Zr1 C17 C18 115.9(7)
C12 Zr1 C17 C18 -88.4(13)
C19 Zr1 C17 C18 35.8(5)
C14 Zr1 C17 C18 8.4(6)
C13 Zr1 C17 C18 -31.9(7)
Rh1 Zr1 C17 C18 164.5(4)
C16 C17 C18 C19 -0.8(8)
Zr1 C17 C18 C19 -65.1(5)
C16 C17 C18 Zr1 64.3(4)
C1 Zr1 C18 C19 -157.9(5)
C20 Zr1 C18 C19 37.5(4)
C11 Zr1 C18 C19 -22.9(6)
C15 Zr1 C18 C19 -26.8(5)
C16 Zr1 C18 C19 79.6(5)
C12 Zr1 C18 C19 -82.0(6)
C14 Zr1 C18 C19 -57.4(5)
C17 Zr1 C18 C19 116.0(7)
C13 Zr1 C18 C19 -84.2(5)
Rh1 Zr1 C18 C19 96.2(4)
C1 Zr1 C18 C17 86.2(5)
C20 Zr1 C18 C17 -78.5(5)
C11 Zr1 C18 C17 -138.8(4)
C15 Zr1 C18 C17 -142.8(4)
C16 Zr1 C18 C17 -36.4(4)
C12 Zr1 C18 C17 162.0(4)
C19 Zr1 C18 C17 -116.0(7)
C14 Zr1 C18 C17 -173.4(5)
C13 Zr1 C18 C17 159.8(4)
Rh1 Zr1 C18 C17 -19.7(6)
C17 C18 C19 C20 2.0(8)
Zr1 C18 C19 C20 -63.0(5)
C17 C18 C19 Zr1 64.9(5)
C1 Zr1 C19 C18 23.7(5)
C20 Zr1 C19 C18 -115.3(6)
C11 Zr1 C19 C18 165.3(4)
C15 Zr1 C19 C18 154.5(5)
C16 Zr1 C19 C18 -77.1(5)
C12 Zr1 C19 C18 131.9(4)
C14 Zr1 C19 C18 121.5(5)
C17 Zr1 C19 C18 -37.0(4)
C13 Zr1 C19 C18 107.6(4)
Rh1 Zr1 C19 C18 -107.8(4)
C1 Zr1 C19 C20 139.0(4)
C11 Zr1 C19 C20 -79.4(4)
C15 Zr1 C19 C20 -90.2(4)
C16 Zr1 C19 C20 38.1(4)
C12 Zr1 C19 C20 -112.8(4)
C14 Zr1 C19 C20 -123.2(5)
C17 Zr1 C19 C20 78.3(4)
C18 Zr1 C19 C20 115.3(6)
C13 Zr1 C19 C20 -137.2(4)
Rh1 Zr1 C19 C20 7.5(5)
C18 C19 C20 C16 -2.4(8)
Zr1 C19 C20 C16 -68.8(5)
C18 C19 C20 Zr1 66.4(5)
C17 C16 C20 C19 1.9(8)
P21 C16 C20 C19 159.9(5)
Zr1 C16 C20 C19 70.3(5)
C17 C16 C20 Zr1 -68.5(5)
P21 C16 C20 Zr1 89.5(5)
C1 Zr1 C20 C19 -57.4(5)
C11 Zr1 C20 C19 111.2(4)
C15 Zr1 C20 C19 85.0(4)
C16 Zr1 C20 C19 -114.5(6)
C12 Zr1 C20 C19 99.4(5)
C14 Zr1 C20 C19 56.0(4)
C17 Zr1 C20 C19 -76.9(5)
C18 Zr1 C20 C19 -36.2(4)
C13 Zr1 C20 C19 56.4(5)
Rh1 Zr1 C20 C19 -173.8(4)
C1 Zr1 C20 C16 57.1(5)
C11 Zr1 C20 C16 -134.3(4)
C15 Zr1 C20 C16 -160.5(4)
C12 Zr1 C20 C16 -146.1(4)
C19 Zr1 C20 C16 114.5(6)
C14 Zr1 C20 C16 170.5(4)
C17 Zr1 C20 C16 37.6(4)
C18 Zr1 C20 C16 78.3(4)
C13 Zr1 C20 C16 170.9(3)
Rh1 Zr1 C20 C16 -59.3(4)
C15 C11 P11 C31 -29.5(5)
C12 C11 P11 C31 177.5(5)
Zr1 C11 P11 C31 -105.5(3)
C15 C11 P11 C21 -132.0(5)
C12 C11 P11 C21 75.0(5)
Zr1 C11 P11 C21 152.0(2)
C15 C11 P11 Rh1 98.3(5)
C12 C11 P11 Rh1 -54.7(5)
Zr1 C11 P11 Rh1 22.3(2)
C91 Rh1 P11 C11 54.2(3)
P21 Rh1 P11 C11 -88.8(2)
P31 Rh1 P11 C11 155.8(2)
Zr1 Rh1 P11 C11 -19.4(2)
C91 Rh1 P11 C31 165.6(3)
P21 Rh1 P11 C31 22.5(2)
P31 Rh1 P11 C31 -92.8(2)
Zr1 Rh1 P11 C31 92.0(2)
C91 Rh1 P11 C21 -62.8(3)
P21 Rh1 P11 C21 154.2(2)
P31 Rh1 P11 C21 38.8(3)
Zr1 Rh1 P11 C21 -136.4(2)
C11 P11 C21 C22 153.8(5)
C31 P11 C21 C22 51.5(6)
Rh1 P11 C21 C22 -89.2(5)
C11 P11 C21 C26 -29.9(6)
C31 P11 C21 C26 -132.2(6)
Rh1 P11 C21 C26 87.1(6)
C26 C21 C22 C23 0.2(10)
P11 C21 C22 C23 176.6(6)
C21 C22 C23 C24 -1.7(11)
C22 C23 C24 C25 1.2(12)
C23 C24 C25 C26 0.7(13)
C24 C25 C26 C21 -2.2(13)
C22 C21 C26 C25 1.8(11)
P11 C21 C26 C25 -174.6(6)
C11 P11 C31 C32 120.3(5)
C21 P11 C31 C32 -133.8(5)
Rh1 P11 C31 C32 6.7(6)
C11 P11 C31 C36 -58.5(5)
C21 P11 C31 C36 47.4(5)
Rh1 P11 C31 C36 -172.1(4)
C36 C31 C32 C33 -0.1(9)
P11 C31 C32 C33 -178.9(5)
C31 C32 C33 C34 0.9(10)
C32 C33 C34 C35 -1.0(10)
C33 C34 C35 C36 0.3(10)
C34 C35 C36 C31 0.6(10)
C32 C31 C36 C35 -0.7(9)
P11 C31 C36 C35 178.1(5)
C17 C16 P21 C51 -141.3(6)
C20 C16 P21 C51 64.8(6)
Zr1 C16 P21 C51 139.0(3)
C17 C16 P21 C41 -36.4(6)
C20 C16 P21 C41 169.8(6)
Zr1 C16 P21 C41 -116.0(3)
C17 C16 P21 Rh1 86.9(6)
C20 C16 P21 Rh1 -66.9(6)
Zr1 C16 P21 Rh1 7.2(3)
C91 Rh1 P21 C16 -80.4(3)
P11 Rh1 P21 C16 62.2(2)
P31 Rh1 P21 C16 175.9(2)
Zr1 Rh1 P21 C16 -6.3(2)
C91 Rh1 P21 C51 162.5(3)
P11 Rh1 P21 C51 -54.9(3)
P31 Rh1 P21 C51 58.7(3)
Zr1 Rh1 P21 C51 -123.4(3)
C91 Rh1 P21 C41 31.8(3)
P11 Rh1 P21 C41 174.4(2)
P31 Rh1 P21 C41 -71.9(2)
Zr1 Rh1 P21 C41 105.9(2)
C16 P21 C41 C46 -99.1(6)
C51 P21 C41 C46 6.5(6)
Rh1 P21 C41 C46 147.1(5)
C16 P21 C41 C42 80.6(6)
C51 P21 C41 C42 -173.9(5)
Rh1 P21 C41 C42 -33.2(6)
C46 C41 C42 C43 -0.6(10)
P21 C41 C42 C43 179.8(5)
C41 C42 C43 C44 0.2(10)
C42 C43 C44 C45 0.6(12)
C43 C44 C45 C46 -1.0(13)
C42 C41 C46 C45 0.1(10)
P21 C41 C46 C45 179.8(5)
C44 C45 C46 C41 0.6(11)
C16 P21 C51 C56 -173.3(5)
C41 P21 C51 C56 81.6(5)
Rh1 P21 C51 C56 -55.1(6)
C16 P21 C51 C52 5.3(6)
C41 P21 C51 C52 -99.8(6)
Rh1 P21 C51 C52 123.5(5)
C56 C51 C52 C53 3.6(10)
P21 C51 C52 C53 -175.0(5)
C51 C52 C53 C54 -3.6(12)
C52 C53 C54 C55 1.3(12)
C53 C54 C55 C56 0.7(12)
C52 C51 C56 C55 -1.6(10)
P21 C51 C56 C55 177.1(5)
C54 C55 C56 C51 -0.6(11)
C91 Rh1 P31 C81 146.4(3)
P11 Rh1 P31 C81 30.0(3)
P21 Rh1 P31 C81 -95.0(2)
Zr1 Rh1 P31 C81 111.5(6)
C91 Rh1 P31 C71 29.6(3)
P11 Rh1 P31 C71 -86.8(2)
P21 Rh1 P31 C71 148.2(2)
Zr1 Rh1 P31 C71 -5.4(6)
C91 Rh1 P31 C61 -88.4(3)
P11 Rh1 P31 C61 155.2(2)
P21 Rh1 P31 C61 30.2(2)
Zr1 Rh1 P31 C61 -123.3(6)
C81 P31 C61 C66 -8.7(6)
C71 P31 C61 C66 92.9(6)
Rh1 P31 C61 C66 -142.4(5)
C81 P31 C61 C62 174.6(5)
C71 P31 C61 C62 -83.8(5)
Rh1 P31 C61 C62 40.9(6)
C66 C61 C62 C63 2.0(10)
P31 C61 C62 C63 179.0(5)
C61 C62 C63 C64 -2.1(11)
C62 C63 C64 C65 1.4(12)
C63 C64 C65 C66 -0.6(13)
C64 C65 C66 C61 0.5(12)
C62 C61 C66 C65 -1.2(11)
P31 C61 C66 C65 -177.9(6)
C81 P31 C71 C72 91.0(6)
C61 P31 C71 C72 -12.2(6)
Rh1 P31 C71 C72 -140.8(5)
C81 P31 C71 C76 -87.8(5)
C61 P31 C71 C76 169.0(5)
Rh1 P31 C71 C76 40.4(6)
C76 C71 C72 C73 3.6(10)
P31 C71 C72 C73 -175.2(5)
C71 C72 C73 C74 -3.1(11)
C72 C73 C74 C75 1.1(11)
C73 C74 C75 C76 0.1(11)
C74 C75 C76 C71 0.6(11)
C72 C71 C76 C75 -2.4(10)
P31 C71 C76 C75 176.6(5)
C71 P31 C81 C86 -18.5(6)
C61 P31 C81 C86 83.9(6)
Rh1 P31 C81 C86 -142.6(5)
C71 P31 C81 C82 164.1(5)
C61 P31 C81 C82 -93.5(5)
Rh1 P31 C81 C82 40.0(5)
C86 C81 C82 C83 2.4(9)
P31 C81 C82 C83 180.0(5)
C81 C82 C83 C84 -2.4(10)
C82 C83 C84 C85 0.5(11)
C83 C84 C85 C86 1.2(12)
C84 C85 C86 C81 -1.1(11)
C82 C81 C86 C85 -0.7(10)
P31 C81 C86 C85 -178.1(5)
P11 Rh1 C91 O92 122(5)
P21 Rh1 C91 O92 -93(5)
P31 Rh1 C91 O92 16(5)
Zr1 Rh1 C91 O92 -166(5)
C101 Zr2 Rh2 C191 22.8(3)
C111 Zr2 Rh2 C191 -99.2(2)
C120 Zr2 Rh2 C191 159.1(2)
C116 Zr2 Rh2 C191 128.6(2)
C115 Zr2 Rh2 C191 -118.1(3)
C112 Zr2 Rh2 C191 -66.3(2)
C119 Zr2 Rh2 C191 156.5(3)
C117 Zr2 Rh2 C191 105.2(2)
C118 Zr2 Rh2 C191 117.8(3)
C114 Zr2 Rh2 C191 -96.9(3)
C113 Zr2 Rh2 C191 -62.4(3)
C101 Zr2 Rh2 P111 137.55(17)
C111 Zr2 Rh2 P111 15.57(15)
C120 Zr2 Rh2 P111 -86.11(15)
C116 Zr2 Rh2 P111 -116.56(15)
C115 Zr2 Rh2 P111 -3.27(16)
C112 Zr2 Rh2 P111 48.49(15)
C119 Zr2 Rh2 P111 -88.68(19)
C117 Zr2 Rh2 P111 -140.05(15)
C118 Zr2 Rh2 P111 -127.4(2)
C114 Zr2 Rh2 P111 17.9(2)
C113 Zr2 Rh2 P111 52.39(17)
C101 Zr2 Rh2 P121 -97.92(17)
C111 Zr2 Rh2 P121 140.10(15)
C120 Zr2 Rh2 P121 38.42(15)
C116 Zr2 Rh2 P121 7.97(15)
C115 Zr2 Rh2 P121 121.26(16)
C112 Zr2 Rh2 P121 173.02(15)
C119 Zr2 Rh2 P121 35.85(19)
C117 Zr2 Rh2 P121 -15.52(15)
C118 Zr2 Rh2 P121 -2.9(2)
C114 Zr2 Rh2 P121 142.4(2)
C113 Zr2 Rh2 P121 176.92(17)
C101 Zr2 Rh2 P131 35.4(4)
C111 Zr2 Rh2 P131 -86.5(4)
C120 Zr2 Rh2 P131 171.8(4)
C116 Zr2 Rh2 P131 141.3(4)
C115 Zr2 Rh2 P131 -105.4(4)
C112 Zr2 Rh2 P131 -53.6(4)
C119 Zr2 Rh2 P131 169.2(4)
C117 Zr2 Rh2 P131 117.8(4)
C118 Zr2 Rh2 P131 130.5(4)
C114 Zr2 Rh2 P131 -84.2(4)
C113 Zr2 Rh2 P131 -49.7(4)
C101 Zr2 C111 C115 114.0(4)
C120 Zr2 C111 C115 -57.8(4)
C116 Zr2 C111 C115 -84.4(4)
C112 Zr2 C111 C115 113.1(5)
C119 Zr2 C111 C115 -24.5(4)
C117 Zr2 C111 C115 -65.7(6)
C118 Zr2 C111 C115 -11.3(5)
C114 Zr2 C111 C115 37.3(4)
C113 Zr2 C111 C115 76.9(4)
Rh2 Zr2 C111 C115 -144.9(4)
C101 Zr2 C111 C112 0.9(4)
C120 Zr2 C111 C112 -170.9(3)
C116 Zr2 C111 C112 162.5(3)
C115 Zr2 C111 C112 -113.1(5)
C119 Zr2 C111 C112 -137.6(3)
C117 Zr2 C111 C112 -178.8(4)
C118 Zr2 C111 C112 -124.4(4)
C114 Zr2 C111 C112 -75.7(4)
C113 Zr2 C111 C112 -36.2(3)
Rh2 Zr2 C111 C112 102.0(3)
C101 Zr2 C111 P111 -120.6(3)
C120 Zr2 C111 P111 67.7(3)
C116 Zr2 C111 P111 41.0(3)
C115 Zr2 C111 P111 125.5(5)
C112 Zr2 C111 P111 -121.4(4)
C119 Zr2 C111 P111 100.9(3)
C117 Zr2 C111 P111 59.8(5)
C118 Zr2 C111 P111 114.1(3)
C114 Zr2 C111 P111 162.8(4)
C113 Zr2 C111 P111 -157.6(4)
Rh2 Zr2 C111 P111 -19.42(18)
C115 C111 C112 C113 0.5(6)
P111 C111 C112 C113 157.3(5)
Zr2 C111 C112 C113 68.6(4)
C115 C111 C112 Zr2 -68.0(4)
P111 C111 C112 Zr2 88.7(4)
C101 Zr2 C112 C113 66.0(4)
C111 Zr2 C112 C113 -114.7(5)
C120 Zr2 C112 C113 -102.2(4)
C116 Zr2 C112 C113 -150.6(5)
C115 Zr2 C112 C113 -76.6(4)
C119 Zr2 C112 C113 -56.5(5)
C117 Zr2 C112 C113 62.0(14)
C118 Zr2 C112 C113 -12.6(6)
C114 Zr2 C112 C113 -36.0(4)
Rh2 Zr2 C112 C113 173.3(4)
C101 Zr2 C112 C111 -179.3(4)
C120 Zr2 C112 C111 12.5(5)
C116 Zr2 C112 C111 -35.9(6)
C115 Zr2 C112 C111 38.1(3)
C119 Zr2 C112 C111 58.3(4)
C117 Zr2 C112 C111 176.8(11)
C118 Zr2 C112 C111 102.2(5)
C114 Zr2 C112 C111 78.7(4)
C113 Zr2 C112 C111 114.7(5)
Rh2 Zr2 C112 C111 -71.9(3)
C111 C112 C113 C114 -0.6(7)
Zr2 C112 C113 C114 64.6(4)
C111 C112 C113 Zr2 -65.1(4)
C101 Zr2 C113 C112 -111.2(4)
C111 Zr2 C113 C112 38.3(3)
C120 Zr2 C113 C112 108.9(4)
C116 Zr2 C113 C112 128.0(7)
C115 Zr2 C113 C112 79.7(4)
C119 Zr2 C113 C112 138.4(4)
C117 Zr2 C113 C112 -166.6(4)
C118 Zr2 C113 C112 172.4(4)
C114 Zr2 C113 C112 116.7(5)
Rh2 Zr2 C113 C112 -7.4(4)
C101 Zr2 C113 C114 132.2(4)
C111 Zr2 C113 C114 -78.3(4)
C120 Zr2 C113 C114 -7.8(5)
C116 Zr2 C113 C114 11.3(10)
C115 Zr2 C113 C114 -36.9(4)
C112 Zr2 C113 C114 -116.7(5)
C119 Zr2 C113 C114 21.8(4)
C117 Zr2 C113 C114 76.8(5)
C118 Zr2 C113 C114 55.8(4)
Rh2 Zr2 C113 C114 -124.1(3)
C112 C113 C114 C115 0.4(7)
Zr2 C113 C114 C115 63.8(4)
C112 C113 C114 Zr2 -63.3(4)
C101 Zr2 C114 C113 -47.5(4)
C111 Zr2 C114 C113 77.9(4)
C120 Zr2 C114 C113 174.2(4)
C116 Zr2 C114 C113 -175.9(3)
C115 Zr2 C114 C113 115.9(6)
C112 Zr2 C114 C113 35.9(4)
C119 Zr2 C114 C113 -159.4(4)
C117 Zr2 C114 C113 -132.8(4)
C118 Zr2 C114 C113 -131.4(4)
Rh2 Zr2 C114 C113 75.1(4)
C101 Zr2 C114 C115 -163.4(4)
C111 Zr2 C114 C115 -38.1(4)
C120 Zr2 C114 C115 58.2(4)
C116 Zr2 C114 C115 68.1(5)
C112 Zr2 C114 C115 -80.0(4)
C119 Zr2 C114 C115 84.7(4)
C117 Zr2 C114 C115 111.3(4)
C118 Zr2 C114 C115 112.6(4)
C113 Zr2 C114 C115 -115.9(6)
Rh2 Zr2 C114 C115 -40.9(5)
C112 C111 C115 C114 -0.3(7)
P111 C111 C115 C114 -155.9(5)
Zr2 C111 C115 C114 -68.6(4)
C112 C111 C115 Zr2 68.3(4)
P111 C111 C115 Zr2 -87.3(4)
C113 C114 C115 C111 -0.1(7)
Zr2 C114 C115 C111 66.0(4)
C113 C114 C115 Zr2 -66.1(4)
C101 Zr2 C115 C111 -92.2(4)
C120 Zr2 C115 C111 123.3(4)
C116 Zr2 C115 C111 114.6(4)
C112 Zr2 C115 C111 -38.6(3)
C119 Zr2 C115 C111 156.6(4)
C117 Zr2 C115 C111 149.5(3)
C118 Zr2 C115 C111 172.4(4)
C114 Zr2 C115 C111 -114.0(6)
C113 Zr2 C115 C111 -78.0(4)
Rh2 Zr2 C115 C111 34.8(4)
C101 Zr2 C115 C114 21.8(5)
C111 Zr2 C115 C114 114.0(6)
C120 Zr2 C115 C114 -122.7(4)
C116 Zr2 C115 C114 -131.4(4)
C112 Zr2 C115 C114 75.5(4)
C119 Zr2 C115 C114 -89.4(4)
C117 Zr2 C115 C114 -96.5(4)
C118 Zr2 C115 C114 -73.6(4)
C113 Zr2 C115 C114 36.0(4)
Rh2 Zr2 C115 C114 148.8(4)
C101 Zr2 C116 C120 -143.1(4)
C111 Zr2 C116 C120 52.9(4)
C115 Zr2 C116 C120 15.8(4)
C112 Zr2 C116 C120 76.0(6)
C119 Zr2 C116 C120 -38.0(4)
C117 Zr2 C116 C120 -113.0(5)
C118 Zr2 C116 C120 -77.2(4)
C114 Zr2 C116 C120 -17.8(5)
C113 Zr2 C116 C120 -26.0(9)
Rh2 Zr2 C116 C120 113.2(4)
C101 Zr2 C116 C117 -30.2(4)
C111 Zr2 C116 C117 165.8(3)
C120 Zr2 C116 C117 113.0(5)
C115 Zr2 C116 C117 128.7(3)
C112 Zr2 C116 C117 -171.0(4)
C119 Zr2 C116 C117 74.9(4)
C118 Zr2 C116 C117 35.8(3)
C114 Zr2 C116 C117 95.1(4)
C113 Zr2 C116 C117 87.0(8)
Rh2 Zr2 C116 C117 -133.8(3)
C101 Zr2 C116 P121 93.6(3)
C111 Zr2 C116 P121 -70.4(3)
C120 Zr2 C116 P121 -123.3(5)
C115 Zr2 C116 P121 -107.5(3)
C112 Zr2 C116 P121 -47.3(6)
C119 Zr2 C116 P121 -161.3(4)
C117 Zr2 C116 P121 123.7(5)
C118 Zr2 C116 P121 159.5(4)
C114 Zr2 C116 P121 -141.1(2)
C113 Zr2 C116 P121 -149.3(7)
Rh2 Zr2 C116 P121 -10.09(18)
C120 C116 C117 C118 0.2(7)
P121 C116 C117 C118 -157.7(5)
Zr2 C116 C117 C118 -66.1(4)
C120 C116 C117 Zr2 66.3(4)
P121 C116 C117 Zr2 -91.6(4)
C101 Zr2 C117 C118 -92.7(4)
C111 Zr2 C117 C118 87.0(6)
C120 Zr2 C117 C118 77.5(4)
C116 Zr2 C117 C118 116.1(6)
C115 Zr2 C117 C118 44.9(5)
C112 Zr2 C117 C118 -88.7(13)
C119 Zr2 C117 C118 36.2(4)
C114 Zr2 C117 C118 2.5(5)
C113 Zr2 C117 C118 -37.8(6)
Rh2 Zr2 C117 C118 161.1(4)
C101 Zr2 C117 C116 151.2(4)
C111 Zr2 C117 C116 -29.1(6)
C120 Zr2 C117 C116 -38.6(3)
C115 Zr2 C117 C116 -71.2(4)
C112 Zr2 C117 C116 155.2(12)
C119 Zr2 C117 C116 -79.9(4)
C118 Zr2 C117 C116 -116.1(6)
C114 Zr2 C117 C116 -113.6(4)
C113 Zr2 C117 C116 -153.9(4)
Rh2 Zr2 C117 C116 45.0(3)
C116 C117 C118 C119 -1.4(7)
Zr2 C117 C118 C119 -65.3(5)
C116 C117 C118 Zr2 63.9(4)
C101 Zr2 C118 C119 -161.5(5)
C111 Zr2 C118 C119 -24.2(6)
C120 Zr2 C118 C119 37.2(4)
C116 Zr2 C118 C119 78.9(5)
C115 Zr2 C118 C119 -30.7(5)
C112 Zr2 C118 C119 -80.7(6)
C117 Zr2 C118 C119 116.0(6)
C114 Zr2 C118 C119 -62.0(5)
C113 Zr2 C118 C119 -88.0(5)
Rh2 Zr2 C118 C119 91.8(4)
C101 Zr2 C118 C117 82.5(4)
C111 Zr2 C118 C117 -140.3(4)
C120 Zr2 C118 C117 -78.8(4)
C116 Zr2 C118 C117 -37.2(4)
C115 Zr2 C118 C117 -146.7(4)
C112 Zr2 C118 C117 163.3(4)
C119 Zr2 C118 C117 -116.0(6)
C114 Zr2 C118 C117 -178.0(4)
C113 Zr2 C118 C117 156.0(4)
Rh2 Zr2 C118 C117 -24.2(5)
C117 C118 C119 C120 2.1(8)
Zr2 C118 C119 C120 -63.3(5)
C117 C118 C119 Zr2 65.4(5)
C101 Zr2 C119 C118 20.0(5)
C111 Zr2 C119 C118 163.6(4)
C120 Zr2 C119 C118 -116.2(6)
C116 Zr2 C119 C118 -77.7(4)
C115 Zr2 C119 C118 150.2(5)
C112 Zr2 C119 C118 133.6(4)
C117 Zr2 C119 C118 -36.4(4)
C114 Zr2 C119 C118 117.1(5)
C113 Zr2 C119 C118 105.7(4)
Rh2 Zr2 C119 C118 -111.5(4)
C101 Zr2 C119 C120 136.2(4)
C111 Zr2 C119 C120 -80.2(4)
C116 Zr2 C119 C120 38.5(3)
C115 Zr2 C119 C120 -93.6(4)
C112 Zr2 C119 C120 -110.2(4)
C117 Zr2 C119 C120 79.8(4)
C118 Zr2 C119 C120 116.2(6)
C114 Zr2 C119 C120 -126.7(4)
C113 Zr2 C119 C120 -138.1(4)
Rh2 Zr2 C119 C120 4.7(4)
C117 C116 C120 C119 1.0(7)
P121 C116 C120 C119 159.1(5)
Zr2 C116 C120 C119 69.5(5)
C117 C116 C120 Zr2 -68.4(4)
P121 C116 C120 Zr2 89.6(4)
C118 C119 C120 C116 -1.9(7)
Zr2 C119 C120 C116 -68.1(4)
C118 C119 C120 Zr2 66.1(5)
C101 Zr2 C120 C116 51.6(5)
C111 Zr2 C120 C116 -137.8(4)
C115 Zr2 C120 C116 -165.7(4)
C112 Zr2 C120 C116 -144.9(3)
C119 Zr2 C120 C116 113.2(6)
C117 Zr2 C120 C116 38.1(3)
C118 Zr2 C120 C116 77.7(4)
C114 Zr2 C120 C116 166.8(4)
C113 Zr2 C120 C116 171.0(3)
Rh2 Zr2 C120 C116 -62.9(3)
C101 Zr2 C120 C119 -61.6(5)
C111 Zr2 C120 C119 109.0(4)
C116 Zr2 C120 C119 -113.2(6)
C115 Zr2 C120 C119 81.1(4)
C112 Zr2 C120 C119 101.9(4)
C117 Zr2 C120 C119 -75.1(4)
C118 Zr2 C120 C119 -35.5(4)
C114 Zr2 C120 C119 53.6(4)
C113 Zr2 C120 C119 57.8(5)
Rh2 Zr2 C120 C119 -176.1(4)
C115 C111 P111 C121 -26.7(6)
C112 C111 P111 C121 -178.9(5)
Zr2 C111 P111 C121 -102.5(2)
C115 C111 P111 C131 -129.4(5)
C112 C111 P111 C131 78.3(5)
Zr2 C111 P111 C131 154.8(2)
C115 C111 P111 Rh2 100.1(5)
C112 C111 P111 Rh2 -52.1(5)
Zr2 C111 P111 Rh2 24.3(2)
C191 Rh2 P111 C111 52.5(3)
P121 Rh2 P111 C111 -89.9(2)
P131 Rh2 P111 C111 152.1(2)
Zr2 Rh2 P111 C111 -21.2(2)
C191 Rh2 P111 C121 165.2(3)
P121 Rh2 P111 C121 22.8(2)
P131 Rh2 P111 C121 -95.2(2)
Zr2 Rh2 P111 C121 91.5(2)
C191 Rh2 P111 C131 -63.8(3)
P121 Rh2 P111 C131 153.8(2)
P131 Rh2 P111 C131 35.8(2)
Zr2 Rh2 P111 C131 -137.5(2)
C111 P111 C121 C122 126.1(5)
C131 P111 C121 C122 -128.8(5)
Rh2 P111 C121 C122 11.8(6)
C111 P111 C121 C126 -52.6(5)
C131 P111 C121 C126 52.5(5)
Rh2 P111 C121 C126 -166.9(4)
C126 C121 C122 C123 0.7(9)
P111 C121 C122 C123 -178.1(5)
C121 C122 C123 C124 0.5(10)
C122 C123 C124 C125 -1.2(11)
C123 C124 C125 C126 0.8(11)
C124 C125 C126 C121 0.3(10)
C122 C121 C126 C125 -1.1(9)
P111 C121 C126 C125 177.6(5)
C111 P111 C131 C136 -10.3(6)
C121 P111 C131 C136 -114.0(6)
Rh2 P111 C131 C136 106.7(5)
C111 P111 C131 C132 172.0(5)
C121 P111 C131 C132 68.3(5)
Rh2 P111 C131 C132 -71.0(5)
C136 C131 C132 C133 -3.3(10)
P111 C131 C132 C133 174.6(6)
C131 C132 C133 C134 0.3(12)
C132 C133 C134 C135 3.8(13)
C133 C134 C135 C136 -4.8(12)
C132 C131 C136 C135 2.3(10)
P111 C131 C136 C135 -175.5(6)
C134 C135 C136 C131 1.8(12)
C120 C116 P121 C141 72.1(6)
C117 C116 P121 C141 -133.8(5)
Zr2 C116 P121 C141 147.2(2)
C120 C116 P121 C151 175.9(5)
C117 C116 P121 C151 -30.0(6)
Zr2 C116 P121 C151 -109.0(3)
C120 C116 P121 Rh2 -62.7(5)
C117 C116 P121 Rh2 91.4(5)
Zr2 C116 P121 Rh2 12.5(2)
C191 Rh2 P121 C116 -83.5(3)
P111 Rh2 P121 C116 56.7(2)
P131 Rh2 P121 C116 174.2(2)
Zr2 Rh2 P121 C116 -10.9(2)
C191 Rh2 P121 C141 157.9(3)
P111 Rh2 P121 C141 -62.0(3)
P131 Rh2 P121 C141 55.5(2)
Zr2 Rh2 P121 C141 -129.5(2)
C191 Rh2 P121 C151 26.2(3)
P111 Rh2 P121 C151 166.3(2)
P131 Rh2 P121 C151 -76.2(2)
Zr2 Rh2 P121 C151 98.8(2)
C116 P121 C141 C142 5.3(6)
C151 P121 C141 C142 -97.9(6)
Rh2 P121 C141 C142 124.7(5)
C116 P121 C141 C146 -174.6(5)
C151 P121 C141 C146 82.2(5)
Rh2 P121 C141 C146 -55.2(5)
C146 C141 C142 C143 -1.1(10)
P121 C141 C142 C143 179.0(6)
C141 C142 C143 C144 1.5(12)
C142 C143 C144 C145 -0.7(12)
C143 C144 C145 C146 -0.4(12)
C144 C145 C146 C141 0.8(11)
C142 C141 C146 C145 0.0(9)
P121 C141 C146 C145 179.9(5)
C116 P121 C151 C156 -98.4(6)
C141 P121 C151 C156 6.6(6)
Rh2 P121 C151 C156 149.6(5)
C116 P121 C151 C152 81.5(5)
C141 P121 C151 C152 -173.5(5)
Rh2 P121 C151 C152 -30.4(5)
C156 C151 C152 C153 1.5(9)
P121 C151 C152 C153 -178.5(5)
C151 C152 C153 C154 -1.8(10)
C152 C153 C154 C155 1.0(11)
C153 C154 C155 C156 0.0(12)
C152 C151 C156 C155 -0.4(9)
P121 C151 C156 C155 179.6(5)
C154 C155 C156 C151 -0.3(11)
C191 Rh2 P131 C161 -88.5(3)
P111 Rh2 P131 C161 158.5(2)
P121 Rh2 P131 C161 31.2(2)
Zr2 Rh2 P131 C161 -101.0(4)
C191 Rh2 P131 C171 146.0(3)
P111 Rh2 P131 C171 33.0(3)
P121 Rh2 P131 C171 -94.3(3)
Zr2 Rh2 P131 C171 133.5(4)
C191 Rh2 P131 C181 26.3(3)
P111 Rh2 P131 C181 -86.7(2)
P121 Rh2 P131 C181 146.0(2)
Zr2 Rh2 P131 C181 13.8(5)
C171 P131 C161 C166 168.3(5)
C181 P131 C161 C166 -87.1(5)
Rh2 P131 C161 C166 33.3(6)
C171 P131 C161 C162 -13.4(7)
C181 P131 C161 C162 91.2(6)
Rh2 P131 C161 C162 -148.4(5)
C166 C161 C162 C163 1.4(10)
P131 C161 C162 C163 -176.9(5)
C161 C162 C163 C164 -2.3(11)
C162 C163 C164 C165 2.4(12)
C163 C164 C165 C166 -1.6(12)
C164 C165 C166 C161 0.7(11)
C162 C161 C166 C165 -0.7(10)
P131 C161 C166 C165 177.8(5)
C161 P131 C171 C176 90.3(6)
C181 P131 C171 C176 -12.5(6)
Rh2 P131 C171 C176 -136.3(5)
C161 P131 C171 C172 -91.4(5)
C181 P131 C171 C172 165.8(5)
Rh2 P131 C171 C172 42.0(6)
C176 C171 C172 C173 1.1(9)
P131 C171 C172 C173 -177.3(5)
C171 C172 C173 C174 -1.8(10)
C172 C173 C174 C175 1.9(11)
C173 C174 C175 C176 -1.3(12)
C174 C175 C176 C171 0.6(11)
C172 C171 C176 C175 -0.5(10)
P131 C171 C176 C175 177.8(5)
C161 P131 C181 C186 -9.0(6)
C171 P131 C181 C186 94.4(6)
Rh2 P131 C181 C186 -135.0(5)
C161 P131 C181 C182 167.7(5)
C171 P131 C181 C182 -89.0(5)
Rh2 P131 C181 C182 41.6(6)
C186 C181 C182 C183 0.1(10)
P131 C181 C182 C183 -176.7(6)
C181 C182 C183 C184 -0.3(12)
C182 C183 C184 C185 -0.2(14)
C183 C184 C185 C186 0.8(13)
C182 C181 C186 C185 0.4(10)
P131 C181 C186 C185 177.1(6)
C184 C185 C186 C181 -0.9(12)
P111 Rh2 C191 O192 108(8)
P121 Rh2 C191 O192 -108(8)
P131 Rh2 C191 O192 1(8)
Zr2 Rh2 C191 O192 180(100)
